data_1548091
loop_
_publ_author_name
'David M. King'
'Peter A. Cleaves'
'Ashley J. Wooles'
'Benedict M. Gardner'
'Nicholas F. Chilton'
'Floriana Tuna'
'William Lewis'
'Eric J. L. McInnes'
'Stephen T. Liddle'

_publ_section_title
;
 Molecular and electronic structure of terminal and alkali metal-capped
 uranium(V) nitride complexes
;
_journal_name_full 'Nature Communications'
_journal_page_first 13773
_journal_paper_doi 10.1038/ncomms13773
_journal_volume 7
_journal_year 2016
_chemical_formula_moiety 'C33 H75 N5 Si3 U, C28 H40 Cs O10'
_chemical_formula_sum 'C61 H115 Cs N5 O10 Si3 U'
_chemical_formula_weight 1533.78
_space_group_crystal_system monoclinic
_space_group_IT_number 14
_space_group_name_Hall '-P 2ybc'
_space_group_name_H-M_alt 'P 1 21/c 1'
_symmetry_space_group_name_Hall '-P 2ybc'
_symmetry_space_group_name_H-M 'P 1 21/c 1'
_atom_sites_solution_hydrogens geom
_atom_sites_solution_primary direct
_atom_sites_solution_secondary difmap
_cell_angle_alpha 90
_cell_angle_beta 103.2246(12)
_cell_angle_gamma 90
_cell_formula_units_Z 4
_cell_length_a 16.09798(19)
_cell_length_b 18.4937(2)
_cell_length_c 24.5732(3)
_cell_measurement_reflns_used 24086
_cell_measurement_temperature 120(2)
_cell_measurement_theta_max 68.5700
_cell_measurement_theta_min 3.8280
_cell_volume 7121.71(15)
_computing_cell_refinement
;
CrysAlisPro, Agilent Technologies,
Version 1.171.36.28 (release 01-02-2013 CrysAlis171 .NET)
(compiled Feb  1 2013,16:14:44)
;
_computing_data_collection
;
CrysAlisPro, Agilent Technologies,
Version 1.171.36.28 (release 01-02-2013 CrysAlis171 .NET)
(compiled Feb  1 2013,16:14:44)
;
_computing_data_reduction
;
CrysAlisPro, Agilent Technologies,
Version 1.171.36.28 (release 01-02-2013 CrysAlis171 .NET)
(compiled Feb  1 2013,16:14:44)
;
_computing_molecular_graphics 'Olex2 (Dolomanov et al., 2009)'
_computing_publication_material 'Olex2 (Dolomanov et al., 2009)'
_computing_structure_refinement 'ShelXL (Sheldrick, 2015)'
_computing_structure_solution 'SHELXS (Sheldrick, 2008)'
_diffrn_ambient_temperature 120(2)
_diffrn_detector_area_resol_mean 8.0750
_diffrn_measured_fraction_theta_full 0.999
_diffrn_measured_fraction_theta_max 0.990
_diffrn_measurement_details
;
#__ type_ start__ end____ width___ exp.time_
  1 omega  -53.00  -26.00   1.0000    5.0000
omega____ theta____ kappa____ phi______ frames
    -        0.0000  -57.0000  150.0000 27
#__ type_ start__ end____ width___ exp.time_
  2 omega  -81.00  -40.00   1.0000    5.0000
omega____ theta____ kappa____ phi______ frames
    -        0.0000  178.0000  150.0000 41
#__ type_ start__ end____ width___ exp.time_
  3 omega  -45.00   33.00   1.0000   20.0000
omega____ theta____ kappa____ phi______ frames
    -      -33.5000   38.0000  150.0000 78
#__ type_ start__ end____ width___ exp.time_
  4 omega    8.00   33.00   1.0000   20.0000
omega____ theta____ kappa____ phi______ frames
    -      -33.5000   38.0000 -180.0000 25
#__ type_ start__ end____ width___ exp.time_
  5 omega   19.00   44.00   1.0000   20.0000
omega____ theta____ kappa____ phi______ frames
    -       54.0000   82.0000  -44.9794 25
#__ type_ start__ end____ width___ exp.time_
  6 omega   20.00   45.00   1.0000   20.0000
omega____ theta____ kappa____ phi______ frames
    -       54.0000   78.0000  -78.0927 25
#__ type_ start__ end____ width___ exp.time_
  7 omega   19.00   45.00   1.0000   20.0000
omega____ theta____ kappa____ phi______ frames
    -       54.0000   82.0000   82.7798 26
#__ type_ start__ end____ width___ exp.time_
  8 omega   31.00  124.00   1.0000   20.0000
omega____ theta____ kappa____ phi______ frames
    -       54.0000   38.0000    0.0000 93
#__ type_ start__ end____ width___ exp.time_
  9 omega   23.00  104.00   1.0000   20.0000
omega____ theta____ kappa____ phi______ frames
    -       54.0000 -125.0000   60.0000 81
#__ type_ start__ end____ width___ exp.time_
 10 omega  -16.00   69.00   1.0000   20.0000
omega____ theta____ kappa____ phi______ frames
    -       54.0000  -57.0000  150.0000 85
#__ type_ start__ end____ width___ exp.time_
 11 omega   50.00   88.00   1.0000   20.0000
omega____ theta____ kappa____ phi______ frames
    -      108.0000  -50.0000 -150.0000 38
#__ type_ start__ end____ width___ exp.time_
 12 omega   33.00   83.00   1.0000   20.0000
omega____ theta____ kappa____ phi______ frames
    -      108.0000  -25.0000  120.0000 50
#__ type_ start__ end____ width___ exp.time_
 13 omega  126.00  174.00   1.0000   20.0000
omega____ theta____ kappa____ phi______ frames
    -      108.0000   50.0000  -90.0000 48
#__ type_ start__ end____ width___ exp.time_
 14 omega   50.00  107.00   1.0000   20.0000
omega____ theta____ kappa____ phi______ frames
    -      108.0000 -111.0000 -150.0000 57
#__ type_ start__ end____ width___ exp.time_
 15 omega   37.00   86.00   1.0000   20.0000
omega____ theta____ kappa____ phi______ frames
    -      108.0000  -38.0000  -60.0000 49
#__ type_ start__ end____ width___ exp.time_
 16 omega   78.00  105.00   1.0000   20.0000
omega____ theta____ kappa____ phi______ frames
    -      108.0000   77.0000   30.0000 27
#__ type_ start__ end____ width___ exp.time_
 17 omega  120.00  147.00   1.0000   20.0000
omega____ theta____ kappa____ phi______ frames
    -      108.0000  178.0000   90.0000 27
#__ type_ start__ end____ width___ exp.time_
 18 omega   61.00   88.00   1.0000   20.0000
omega____ theta____ kappa____ phi______ frames
    -      108.0000  178.0000   90.0000 27
#__ type_ start__ end____ width___ exp.time_
 19 omega   92.00  140.00   1.0000   20.0000
omega____ theta____ kappa____ phi______ frames
    -      108.0000  -92.0000  -30.0000 48
#__ type_ start__ end____ width___ exp.time_
 20 omega  116.00  178.00   1.0000   20.0000
omega____ theta____ kappa____ phi______ frames
    -      108.0000  111.0000    0.0000 62
#__ type_ start__ end____ width___ exp.time_
 21 omega   84.00  178.00   1.0000   20.0000
omega____ theta____ kappa____ phi______ frames
    -      108.0000   64.0000  -60.0000 94
#__ type_ start__ end____ width___ exp.time_
 22 omega  141.00  167.00   1.0000   20.0000
omega____ theta____ kappa____ phi______ frames
    -      108.0000   77.0000   30.0000 26
#__ type_ start__ end____ width___ exp.time_
 23 omega   88.00  165.00   1.0000   20.0000
omega____ theta____ kappa____ phi______ frames
    -      108.0000   50.0000   60.0000 77
#__ type_ start__ end____ width___ exp.time_
 24 omega  109.00  176.00   1.0000   20.0000
omega____ theta____ kappa____ phi______ frames
    -      108.0000   50.0000    0.0000 67
#__ type_ start__ end____ width___ exp.time_
 25 omega  -82.00  -34.00   1.0000    5.0000
omega____ theta____ kappa____ phi______ frames
    -        0.0000  178.0000 -120.0000 48
#__ type_ start__ end____ width___ exp.time_
 26 omega  -51.00   42.00   1.0000   20.0000
omega____ theta____ kappa____ phi______ frames
    -      -33.5000   25.0000  -30.0000 93
#__ type_ start__ end____ width___ exp.time_
 27 omega  -25.00    1.00   1.0000   20.0000
omega____ theta____ kappa____ phi______ frames
    -      -33.5000  -79.0000 -150.4036 26
#__ type_ start__ end____ width___ exp.time_
 28 omega   30.00  125.00   1.0000   20.0000
omega____ theta____ kappa____ phi______ frames
    -       54.0000   57.0000 -120.0000 95
#__ type_ start__ end____ width___ exp.time_
 29 omega   20.00   49.00   1.0000   20.0000
omega____ theta____ kappa____ phi______ frames
    -       54.0000   78.0000  132.2200 29
#__ type_ start__ end____ width___ exp.time_
 30 omega   20.00   49.00   1.0000   20.0000
omega____ theta____ kappa____ phi______ frames
    -       54.0000   78.0000   39.5109 29
#__ type_ start__ end____ width___ exp.time_
 31 omega   30.00  125.00   1.0000   20.0000
omega____ theta____ kappa____ phi______ frames
    -       54.0000   57.0000 -180.0000 95
#__ type_ start__ end____ width___ exp.time_
 32 omega   64.00  173.00   1.0000   20.0000
omega____ theta____ kappa____ phi______ frames
    -      108.0000   25.0000   30.0000 109
#__ type_ start__ end____ width___ exp.time_
 33 omega   75.00  178.00   1.0000   20.0000
omega____ theta____ kappa____ phi______ frames
    -      108.0000   77.0000   90.0000 103
#__ type_ start__ end____ width___ exp.time_
 34 omega   35.00  178.00   1.0000   20.0000
omega____ theta____ kappa____ phi______ frames
    -      108.0000   12.0000 -120.0000 143
;
_diffrn_measurement_device_type 'SuperNova, Dual, Cu at zero, Eos'
_diffrn_measurement_method '\w scans'
_diffrn_orient_matrix_UB_11 0.0087654000
_diffrn_orient_matrix_UB_12 0.0424051000
_diffrn_orient_matrix_UB_13 -0.0523616000
_diffrn_orient_matrix_UB_21 -0.0650673000
_diffrn_orient_matrix_UB_22 0.0560043000
_diffrn_orient_matrix_UB_23 0.0110095000
_diffrn_orient_matrix_UB_31 0.0731532000
_diffrn_orient_matrix_UB_32 0.0447710000
_diffrn_orient_matrix_UB_33 0.0358478000
_diffrn_radiation_monochromator mirror
_diffrn_radiation_type CuK\a
_diffrn_radiation_wavelength 1.54184
_diffrn_reflns_av_R_equivalents 0.0407
_diffrn_reflns_av_unetI/netI 0.0347
_diffrn_reflns_Laue_measured_fraction_full 0.999
_diffrn_reflns_Laue_measured_fraction_max 0.990
_diffrn_reflns_limit_h_max 19
_diffrn_reflns_limit_h_min -19
_diffrn_reflns_limit_k_max 21
_diffrn_reflns_limit_k_min -22
_diffrn_reflns_limit_l_max 29
_diffrn_reflns_limit_l_min -29
_diffrn_reflns_number 52126
_diffrn_reflns_point_group_measured_fraction_full 0.999
_diffrn_reflns_point_group_measured_fraction_max 0.990
_diffrn_reflns_theta_full 67.684
_diffrn_reflns_theta_max 69.407
_diffrn_reflns_theta_min 3.020
_diffrn_source 'SuperNova (Cu) X-ray Source'
_exptl_absorpt_coefficient_mu 11.254
_exptl_absorpt_correction_T_max 1.001
_exptl_absorpt_correction_T_min 0.717
_exptl_absorpt_correction_type gaussian
_exptl_absorpt_process_details
;
CrysAlisPro, Agilent Technologies,
Version 1.171.36.28 (release 01-02-2013 CrysAlis171 .NET)
(compiled Feb  1 2013,16:14:44)
Numerical absorption correction based on gaussian integration over
			a multifaceted crystal model
;
_exptl_crystal_colour red
_exptl_crystal_colour_primary red
_exptl_crystal_density_diffrn 1.430
_exptl_crystal_density_method 'not measured'
_exptl_crystal_description prism
_exptl_crystal_F_000 3140
_exptl_crystal_size_max 0.2261
_exptl_crystal_size_mid 0.0724
_exptl_crystal_size_min 0.0632
_refine_diff_density_max 8.172
_refine_diff_density_min -4.030
_refine_diff_density_rms 0.145
_refine_ls_extinction_coef .
_refine_ls_extinction_method none
_refine_ls_goodness_of_fit_ref 1.025
_refine_ls_hydrogen_treatment constr
_refine_ls_matrix_type full
_refine_ls_number_parameters 885
_refine_ls_number_reflns 13224
_refine_ls_number_restraints 1661
_refine_ls_restrained_S_all 0.991
_refine_ls_R_factor_all 0.0667
_refine_ls_R_factor_gt 0.0585
_refine_ls_shift/su_max 0.002
_refine_ls_shift/su_mean 0.000
_refine_ls_structure_factor_coef Fsqd
_refine_ls_weighting_details 'w=1/[\s^2^(Fo^2^)+(0.0635P)^2^+68.4954P] where P=(Fo^2^+2Fc^2^)/3'
_refine_ls_weighting_scheme calc
_refine_ls_wR_factor_gt 0.1422
_refine_ls_wR_factor_ref 0.1488
_reflns_Friedel_coverage 0.000
_reflns_Friedel_fraction_full .
_reflns_Friedel_fraction_max .
_reflns_number_gt 11481
_reflns_number_total 13224
_reflns_threshold_expression 'I > 2\s(I)'
_cod_data_source_file 7.cif
_cod_data_source_block 7
_cod_original_cell_volume 7121.73(15)
_cod_database_code 1548091
_chemical_oxdiff_formula C61H115N5O10Si3CsU
_chemical_oxdiff_usercomment 'UPACLH #12744 in fomblin film on micromount for PAC/STL'
_shelx_space_group_comment
;
The symmetry employed for this shelxl refinement is uniquely defined
by the following loop, which should always be used as a source of
symmetry information in preference to the above space-group names.
They are only intended as comments.
;
_reflns_odcompleteness_completeness 99.94
_reflns_odcompleteness_iscentric 1
_reflns_odcompleteness_theta 66.97
_olex2_refinement_description
;
1. Fixed Uiso
 At 1.2 times of:
  All C(H) groups, All C(H,H) groups
 At 1.5 times of:
  All C(H,H,H) groups, All C(H,H,H,H,H,H) groups
2. Restrained distances
 C55-C54 \\sim C49-C48 \\sim C51-C50 \\sim C53-C52 \\sim C35-C34 \\sim C37-C36
\\sim C39-C38 \\sim C41-C40
 with sigma of 0.02
 C3-C1 \\sim C2-C1 \\sim C5A-C4A \\sim C5-C4 \\sim C6-C4 \\sim C6-C4A \\sim
C8-C7 \\sim C9-C7 \\sim C20-C18 ~
 C19-C18 \\sim C13-C12 \\sim C14-C12 \\sim C17-C15 \\sim C17A-C15A \\sim
C16-C15 \\sim C16A-C15A \\sim C31A-
 C29A \\sim C30A-C29A \\sim C31-C29 \\sim C30-C29 \\sim C28-C26 \\sim C27-C26
\\sim C24A-C23A \\sim C25A-
 C23A \\sim C25-C23 \\sim C24-C23 \\sim C28A-C26A \\sim C27A-C26A
 with sigma of 0.02
 Si2-C15 \\sim Si2-C15A \\sim Si2-C18 \\sim Si2-C12 \\sim Si1-C4 \\sim Si1-C7
\\sim Si1-C1 \\sim Si3-C23A
 \\sim Si3-C23 \\sim Si3-C26A \\sim Si3-C26 \\sim Si3-C29A \\sim Si3-C29
 with sigma of 0.02
3. Uiso/Uaniso restraints and constraints
Si3 \\sim C23 \\sim C24 \\sim C25 \\sim C26 \\sim C27 \\sim C28 \\sim C29 \\sim
C30 \\sim C31 \\sim C24A \\sim C29A \\sim C30A \\sim C31A \\sim C26A \\sim C27A
\\sim C28A \\sim C23A \\sim C25A: within 2A with sigma of 0.02 and sigma for
terminal atoms of 0.04
4. Rigid body (RIGU) restrains
 All non-hydrogen atoms
 with sigma for 1-2 distances of 0.004 and sigma for 1-3 distances of 0.004
5. Others
 Sof(C24A)=Sof(H24D)=Sof(H24E)=Sof(H24F)=Sof(C29A)=Sof(H29A)=Sof(C30A)=
 Sof(H30D)=Sof(H30E)=Sof(H30F)=Sof(C31A)=Sof(H31D)=Sof(H31E)=Sof(H31F)=
 Sof(C26A)=Sof(H26A)=Sof(C27A)=Sof(H27D)=Sof(H27E)=Sof(H27F)=Sof(C28A)=
 Sof(H28D)=Sof(H28E)=Sof(H28F)=Sof(C23A)=Sof(H23A)=Sof(C25A)=Sof(H25D)=
 Sof(H25E)=Sof(H25F)=1-FVAR(1)
 Sof(C23)=Sof(H23)=Sof(C24)=Sof(H24A)=Sof(H24B)=Sof(H24C)=Sof(C25)=Sof(H25A)=
 Sof(H25B)=Sof(H25C)=Sof(C26)=Sof(H26)=Sof(C27)=Sof(H27A)=Sof(H27B)=Sof(H27C)=
 Sof(C28)=Sof(H28A)=Sof(H28B)=Sof(H28C)=Sof(C29)=Sof(H29)=Sof(C30)=Sof(H30A)=
 Sof(H30B)=Sof(H30C)=Sof(C31)=Sof(H31A)=Sof(H31B)=Sof(H31C)=FVAR(1)
 Sof(H6BD)=Sof(H6BE)=Sof(H6BF)=Sof(C4A)=Sof(H4A)=Sof(C5A)=Sof(H5AA)=Sof(H5AB)=
 Sof(H5AC)=1-FVAR(2)
 Sof(C4)=Sof(H4)=Sof(C5)=Sof(H5A)=Sof(H5B)=Sof(H5C)=Sof(H6AA)=Sof(H6AB)=
 Sof(H6AC)=FVAR(2)
 Sof(C17A)=Sof(H17D)=Sof(H17E)=Sof(H17F)=Sof(C15A)=Sof(H15A)=Sof(C16A)=
 Sof(H16D)=Sof(H16E)=Sof(H16F)=1-FVAR(3)
 Sof(C15)=Sof(H15)=Sof(C16)=Sof(H16A)=Sof(H16B)=Sof(H16C)=Sof(C17)=Sof(H17A)=
 Sof(H17B)=Sof(H17C)=FVAR(3)
6.a Ternary CH refined with riding coordinates:
 C1(H1), C4(H4), C7(H7), C12(H12), C15(H15), C18(H18), C23(H23), C26(H26),
 C29(H29), C29A(H29A), C26A(H26A), C23A(H23A), C4A(H4A), C15A(H15A)
6.b Secondary CH2 refined with riding coordinates:
 C10(H10A,H10B), C11(H11A,H11B), C21(H21A,H21B), C22(H22A,H22B), C32(H32A,
 H32B), C33(H33A,H33B), C34(H34A,H34B), C35(H35A,H35B), C36(H36A,H36B),
 C37(H37A,H37B), C38(H38A,H38B), C39(H39A,H39B), C40(H40A,H40B), C41(H41A,H41B),
  C48(H48A,H48B), C49(H49A,H49B), C50(H50A,H50B), C51(H51A,H51B), C52(H52A,
 H52B), C53(H53A,H53B), C54(H54A,H54B), C55(H55A,H55B)
6.c Me refined with riding coordinates:
 C6(H6AA,H6AB,H6AC), C6(H6BD,H6BE,H6BF)
6.d Aromatic/amide H refined with riding coordinates:
 C43(H43), C44(H44), C45(H45), C46(H46), C57(H57), C58(H58), C59(H59), C60(H60)
6.e Idealised Me refined as rotating group:
 C2(H2A,H2B,H2C), C3(H3A,H3B,H3C), C5(H5A,H5B,H5C), C8(H8A,H8B,H8C), C9(H9A,
 H9B,H9C), C13(H13A,H13B,H13C), C14(H14A,H14B,H14C), C16(H16A,H16B,H16C),
 C17(H17A,H17B,H17C), C19(H19A,H19B,H19C), C20(H20A,H20B,H20C), C24(H24A,H24B,
 H24C), C25(H25A,H25B,H25C), C27(H27A,H27B,H27C), C28(H28A,H28B,H28C), C30(H30A,
 H30B,H30C), C31(H31A,H31B,H31C), C24A(H24D,H24E,H24F), C30A(H30D,H30E,H30F),
 C31A(H31D,H31E,H31F), C27A(H27D,H27E,H27F), C28A(H28D,H28E,H28F), C25A(H25D,
 H25E,H25F), C5A(H5AA,H5AB,H5AC), C17A(H17D,H17E,H17F), C16A(H16D,H16E,H16F)
;
_olex2_submission_special_instructions 'No special instructions were received'

loop_
_space_group_symop_operation_xyz
'x, y, z'
'-x, y+1/2, -z+1/2'
'-x, -y, -z'
'x, -y-1/2, z-1/2'

loop_
_atom_site_label
_atom_site_type_symbol
_atom_site_fract_x
_atom_site_fract_y
_atom_site_fract_z
_atom_site_U_iso_or_equiv
_atom_site_adp_type
_atom_site_occupancy
_atom_site_site_symmetry_order
_atom_site_calc_flag
_atom_site_refinement_flags_posn
_atom_site_refinement_flags_adp
_atom_site_refinement_flags_occupancy
_atom_site_disorder_assembly
_atom_site_disorder_group
U1 U 0.67734(2) 0.16646(2) 0.40416(2) 0.03324(9) Uani 1 1 d . U . . .
N1 N 0.5364(4) 0.2003(4) 0.3599(3) 0.0392(14) Uani 1 1 d . U . . .
Si1 Si 0.49071(14) 0.28419(13) 0.35764(10) 0.0446(5) Uani 1 1 d D U . . .
C1 C 0.5443(6) 0.3344(4) 0.4235(3) 0.0507(19) Uani 1 1 d D U . . .
H1 H 0.6066 0.3351 0.4240 0.061 Uiso 1 1 calc R . . . .
C2 C 0.5173(7) 0.4136(5) 0.4243(5) 0.066(3) Uani 1 1 d D U . . .
H2A H 0.5258 0.4379 0.3906 0.099 Uiso 1 1 calc GR . . . .
H2B H 0.5520 0.4375 0.4574 0.099 Uiso 1 1 calc GR . . . .
H2C H 0.4570 0.4161 0.4255 0.099 Uiso 1 1 calc GR . . . .
C3 C 0.5365(7) 0.2967(5) 0.4778(4) 0.060(2) Uani 1 1 d D U . . .
H3A H 0.4769 0.2975 0.4808 0.090 Uiso 1 1 calc GR . . . .
H3B H 0.5720 0.3221 0.5099 0.090 Uiso 1 1 calc GR . . . .
H3C H 0.5558 0.2465 0.4774 0.090 Uiso 1 1 calc GR . . . .
C4 C 0.3758(7) 0.2913(10) 0.3617(8) 0.059(4) Uani 0.57(3) 1 d D U P A 1
H4 H 0.3704 0.3362 0.3833 0.071 Uiso 0.57(3) 1 calc R . P A 1
C5 C 0.3113(11) 0.2974(14) 0.3054(8) 0.063(5) Uani 0.57(3) 1 d D U P A 1
H5A H 0.3284 0.3366 0.2835 0.095 Uiso 0.57(3) 1 calc GR . P A 1
H5B H 0.2546 0.3078 0.3119 0.095 Uiso 0.57(3) 1 calc GR . P A 1
H5C H 0.3095 0.2518 0.2850 0.095 Uiso 0.57(3) 1 calc GR . P A 1
C6 C 0.3397(7) 0.2293(6) 0.3901(5) 0.070(3) Uani 1 1 d D U . . .
H6AA H 0.3768 0.2207 0.4271 0.105 Uiso 0.57(3) 1 calc R . P A 1
H6AB H 0.2823 0.2420 0.3941 0.105 Uiso 0.57(3) 1 calc R . P A 1
H6AC H 0.3369 0.1855 0.3674 0.105 Uiso 0.57(3) 1 calc R . P A 1
H6BD H 0.3793 0.1886 0.3995 0.105 Uiso 0.43(3) 1 calc R . P A 2
H6BE H 0.3460 0.2613 0.4226 0.105 Uiso 0.43(3) 1 calc R . P A 2
H6BF H 0.2811 0.2111 0.3797 0.105 Uiso 0.43(3) 1 calc R . P A 2
C7 C 0.5076(5) 0.3408(5) 0.2966(3) 0.0495(19) Uani 1 1 d D U . . .
H7 H 0.4719 0.3854 0.2945 0.059 Uiso 1 1 calc R . . . .
C8 C 0.4792(7) 0.2998(6) 0.2408(4) 0.059(2) Uani 1 1 d D U . . .
H8A H 0.5105 0.2541 0.2428 0.088 Uiso 1 1 calc GR . . . .
H8B H 0.4911 0.3295 0.2104 0.088 Uiso 1 1 calc GR . . . .
H8C H 0.4178 0.2899 0.2336 0.088 Uiso 1 1 calc GR . . . .
C9 C 0.6013(6) 0.3641(6) 0.3045(4) 0.065(3) Uani 1 1 d D U . . .
H9A H 0.6165 0.3970 0.3365 0.098 Uiso 1 1 calc GR . . . .
H9B H 0.6089 0.3888 0.2707 0.098 Uiso 1 1 calc GR . . . .
H9C H 0.6381 0.3213 0.3113 0.098 Uiso 1 1 calc GR . . . .
C10 C 0.4888(6) 0.1402(5) 0.3270(4) 0.054(2) Uani 1 1 d . U . . .
H10A H 0.5169 0.1266 0.2966 0.065 Uiso 1 1 calc R . . . .
H10B H 0.4299 0.1561 0.3098 0.065 Uiso 1 1 calc R . . . .
C11 C 0.4859(5) 0.0762(5) 0.3635(4) 0.0503(19) Uani 1 1 d . U . . .
H11A H 0.4594 0.0898 0.3946 0.060 Uiso 1 1 calc R . . . .
H11B H 0.4512 0.0373 0.3416 0.060 Uiso 1 1 calc R . . . .
N2 N 0.6718(4) 0.1101(4) 0.4898(3) 0.0366(13) Uani 1 1 d . U . . .
Si2 Si 0.74608(14) 0.10818(13) 0.55230(9) 0.0417(5) Uani 1 1 d D U . . .
C12 C 0.8174(6) 0.1888(5) 0.5581(4) 0.060(2) Uani 1 1 d D U . . .
H12 H 0.8299 0.1952 0.5204 0.072 Uiso 1 1 calc R . . . .
C13 C 0.7707(7) 0.2589(5) 0.5694(5) 0.072(3) Uani 1 1 d D U . . .
H13A H 0.7189 0.2654 0.5398 0.109 Uiso 1 1 calc GR . . . .
H13B H 0.8085 0.3006 0.5699 0.109 Uiso 1 1 calc GR . . . .
H13C H 0.7552 0.2550 0.6056 0.109 Uiso 1 1 calc GR . . . .
C14 C 0.9048(7) 0.1809(7) 0.5995(5) 0.082(4) Uani 1 1 d D U . . .
H14A H 0.8963 0.1667 0.6362 0.123 Uiso 1 1 calc GR . . . .
H14B H 0.9352 0.2272 0.6026 0.123 Uiso 1 1 calc GR . . . .
H14C H 0.9385 0.1438 0.5858 0.123 Uiso 1 1 calc GR . . . .
C15 C 0.828(2) 0.0327(19) 0.554(2) 0.064(7) Uani 0.37(7) 1 d D U P B 1
H15 H 0.8704 0.0388 0.5908 0.077 Uiso 0.37(7) 1 calc R . P B 1
C16 C 0.789(3) -0.043(2) 0.557(2) 0.067(9) Uani 0.37(7) 1 d D U P B 1
H16A H 0.7669 -0.0464 0.5909 0.100 Uiso 0.37(7) 1 calc GR . P B 1
H16B H 0.8327 -0.0795 0.5576 0.100 Uiso 0.37(7) 1 calc GR . P B 1
H16C H 0.7421 -0.0497 0.5241 0.100 Uiso 0.37(7) 1 calc GR . P B 1
C17 C 0.879(3) 0.044(4) 0.5088(17) 0.073(10) Uani 0.37(7) 1 d D U P B 1
H17A H 0.8437 0.0293 0.4724 0.110 Uiso 0.37(7) 1 calc GR . P B 1
H17B H 0.9308 0.0142 0.5176 0.110 Uiso 0.37(7) 1 calc GR . P B 1
H17C H 0.8946 0.0949 0.5076 0.110 Uiso 0.37(7) 1 calc GR . P B 1
C18 C 0.6900(6) 0.0989(5) 0.6127(3) 0.056(2) Uani 1 1 d D U . . .
H18 H 0.6616 0.0505 0.6087 0.068 Uiso 1 1 calc R . . . .
C19 C 0.7521(8) 0.1002(7) 0.6701(4) 0.077(3) Uani 1 1 d D U . . .
H19A H 0.7986 0.0659 0.6705 0.115 Uiso 1 1 calc GR . . . .
H19B H 0.7217 0.0865 0.6989 0.115 Uiso 1 1 calc GR . . . .
H19C H 0.7756 0.1490 0.6778 0.115 Uiso 1 1 calc GR . . . .
C20 C 0.6193(7) 0.1561(7) 0.6113(5) 0.076(3) Uani 1 1 d D U . . .
H20A H 0.6454 0.2040 0.6190 0.114 Uiso 1 1 calc GR . . . .
H20B H 0.5875 0.1443 0.6397 0.114 Uiso 1 1 calc GR . . . .
H20C H 0.5803 0.1561 0.5742 0.114 Uiso 1 1 calc GR . . . .
C21 C 0.5944(5) 0.0666(5) 0.4868(4) 0.0459(18) Uani 1 1 d . U . . .
H21A H 0.5443 0.0991 0.4816 0.055 Uiso 1 1 calc R . . . .
H21B H 0.5992 0.0403 0.5225 0.055 Uiso 1 1 calc R . . . .
C22 C 0.5810(6) 0.0130(5) 0.4392(4) 0.0459(18) Uani 1 1 d . U . . .
H22A H 0.6297 -0.0211 0.4452 0.055 Uiso 1 1 calc R . . . .
H22B H 0.5284 -0.0152 0.4383 0.055 Uiso 1 1 calc R . . . .
N3 N 0.7247(4) 0.0817(4) 0.3448(3) 0.0417(14) Uani 1 1 d . U . . .
Si3 Si 0.79177(15) 0.09318(14) 0.30110(9) 0.0467(5) Uani 1 1 d D U . . .
C23 C 0.7823(7) 0.1900(6) 0.2771(5) 0.063(3) Uani 0.792(8) 1 d D U P C 1
H23 H 0.7936 0.2215 0.3110 0.075 Uiso 0.792(8) 1 calc R . P C 1
C24 C 0.8500(9) 0.2075(9) 0.2438(7) 0.073(4) Uani 0.792(8) 1 d D U P C 1
H24A H 0.8975 0.1732 0.2540 0.109 Uiso 0.792(8) 1 calc GR . P C 1
H24B H 0.8712 0.2568 0.2524 0.109 Uiso 0.792(8) 1 calc GR . P C 1
H24C H 0.8245 0.2035 0.2037 0.109 Uiso 0.792(8) 1 calc GR . P C 1
C25 C 0.6942(9) 0.2096(10) 0.2416(6) 0.086(5) Uani 0.792(8) 1 d D U P C 1
H25A H 0.6862 0.1868 0.2048 0.129 Uiso 0.792(8) 1 calc GR . P C 1
H25B H 0.6898 0.2622 0.2372 0.129 Uiso 0.792(8) 1 calc GR . P C 1
H25C H 0.6502 0.1923 0.2602 0.129 Uiso 0.792(8) 1 calc GR . P C 1
C26 C 0.7734(7) 0.0250(8) 0.2415(5) 0.065(3) Uani 0.792(8) 1 d D U P C 1
H26 H 0.7802 -0.0242 0.2588 0.078 Uiso 0.792(8) 1 calc R . P C 1
C27 C 0.8380(10) 0.0309(13) 0.2039(7) 0.109(6) Uani 0.792(8) 1 d D U P C 1
H27A H 0.8365 0.0799 0.1886 0.164 Uiso 0.792(8) 1 calc GR . P C 1
H27B H 0.8230 -0.0040 0.1732 0.164 Uiso 0.792(8) 1 calc GR . P C 1
H27C H 0.8955 0.0204 0.2261 0.164 Uiso 0.792(8) 1 calc GR . P C 1
C28 C 0.6824(10) 0.0290(13) 0.2038(8) 0.085(6) Uani 0.792(8) 1 d D U P C 1
H28A H 0.6404 0.0224 0.2266 0.128 Uiso 0.792(8) 1 calc GR . P C 1
H28B H 0.6752 -0.0092 0.1754 0.128 Uiso 0.792(8) 1 calc GR . P C 1
H28C H 0.6738 0.0763 0.1853 0.128 Uiso 0.792(8) 1 calc GR . P C 1
C29 C 0.9092(6) 0.0784(6) 0.3390(4) 0.049(2) Uani 0.792(8) 1 d D U P C 1
H29 H 0.9452 0.0866 0.3114 0.059 Uiso 0.792(8) 1 calc R . P C 1
C30 C 0.924(2) -0.0002(10) 0.3602(11) 0.064(4) Uani 0.792(8) 1 d D U P C 1
H30A H 0.8845 -0.0113 0.3843 0.096 Uiso 0.792(8) 1 calc GR . P C 1
H30B H 0.9827 -0.0058 0.3815 0.096 Uiso 0.792(8) 1 calc GR . P C 1
H30C H 0.9129 -0.0334 0.3283 0.096 Uiso 0.792(8) 1 calc GR . P C 1
C31 C 0.9381(10) 0.1322(7) 0.3873(6) 0.074(4) Uani 0.792(8) 1 d D U P C 1
H31A H 0.9327 0.1817 0.3726 0.111 Uiso 0.792(8) 1 calc GR . P C 1
H31B H 0.9978 0.1228 0.4058 0.111 Uiso 0.792(8) 1 calc GR . P C 1
H31C H 0.9022 0.1266 0.4144 0.111 Uiso 0.792(8) 1 calc GR . P C 1
C32 C 0.6979(6) 0.0072(5) 0.3531(4) 0.0502(19) Uani 1 1 d . U . . .
H32A H 0.7258 -0.0090 0.3913 0.060 Uiso 1 1 calc R . . . .
H32B H 0.7168 -0.0252 0.3262 0.060 Uiso 1 1 calc R . . . .
C33 C 0.6021(6) 0.0017(5) 0.3450(4) 0.053(2) Uani 1 1 d . U . . .
H33A H 0.5738 0.0161 0.3064 0.063 Uiso 1 1 calc R . . . .
H33B H 0.5859 -0.0489 0.3508 0.063 Uiso 1 1 calc R . . . .
N4 N 0.5736(4) 0.0502(4) 0.3859(3) 0.0423(14) Uani 1 1 d . U . . .
N5 N 0.7439(5) 0.2458(4) 0.4164(3) 0.0488(17) Uani 1 1 d . U . . .
Cs1 Cs 0.22078(4) 0.37333(3) 0.57782(3) 0.05904(17) Uani 1 1 d . U . . .
O1 O 0.2215(6) 0.2604(4) 0.6751(4) 0.088(2) Uani 1 1 d . U . . .
C34 C 0.1677(9) 0.1992(7) 0.6467(6) 0.084(3) Uani 1 1 d D U . . .
H34A H 0.1570 0.1634 0.6743 0.101 Uiso 1 1 calc R . . . .
H34B H 0.1124 0.2169 0.6243 0.101 Uiso 1 1 calc R . . . .
C35 C 0.2202(11) 0.1674(7) 0.6103(7) 0.101(4) Uani 1 1 d D U . . .
H35A H 0.2761 0.1529 0.6339 0.121 Uiso 1 1 calc R . . . .
H35B H 0.1915 0.1233 0.5924 0.121 Uiso 1 1 calc R . . . .
O2 O 0.2332(7) 0.2124(5) 0.5705(4) 0.095(2) Uani 1 1 d . U . . .
C36 C 0.2963(9) 0.1936(7) 0.5424(6) 0.090(3) Uani 1 1 d D U . . .
H36A H 0.2808 0.2147 0.5044 0.108 Uiso 1 1 calc R . . . .
H36B H 0.2962 0.1404 0.5382 0.108 Uiso 1 1 calc R . . . .
C37 C 0.3846(8) 0.2171(6) 0.5695(5) 0.080(3) Uani 1 1 d D U . . .
H37A H 0.4012 0.1973 0.6079 0.096 Uiso 1 1 calc R . . . .
H37B H 0.4252 0.1986 0.5480 0.096 Uiso 1 1 calc R . . . .
O3 O 0.3880(5) 0.2948(4) 0.5715(3) 0.0679(17) Uani 1 1 d . U . . .
C38 C 0.4619(8) 0.3220(5) 0.6055(5) 0.069(3) Uani 1 1 d D U . . .
H38A H 0.5123 0.3044 0.5927 0.083 Uiso 1 1 calc R . . . .
H38B H 0.4670 0.3057 0.6445 0.083 Uiso 1 1 calc R . . . .
C39 C 0.4583(7) 0.4025(5) 0.6027(5) 0.066(2) Uani 1 1 d D U . . .
H39A H 0.5149 0.4223 0.6212 0.079 Uiso 1 1 calc R . . . .
H39B H 0.4457 0.4177 0.5631 0.079 Uiso 1 1 calc R . . . .
O4 O 0.3956(4) 0.4319(4) 0.6287(3) 0.0618(16) Uani 1 1 d . U . . .
C40 C 0.4229(6) 0.4366(6) 0.6870(4) 0.066(3) Uani 1 1 d D U . . .
H40A H 0.4612 0.4787 0.6973 0.080 Uiso 1 1 calc R . . . .
H40B H 0.4548 0.3924 0.7018 0.080 Uiso 1 1 calc R . . . .
C41 C 0.3463(6) 0.4446(6) 0.7111(4) 0.060(2) Uani 1 1 d D U . . .
H41A H 0.3635 0.4592 0.7509 0.072 Uiso 1 1 calc R . . . .
H41B H 0.3072 0.4817 0.6904 0.072 Uiso 1 1 calc R . . . .
O5 O 0.3059(5) 0.3760(4) 0.7060(3) 0.0706(18) Uani 1 1 d . U . . .
C42 C 0.2328(8) 0.3677(6) 0.7238(5) 0.069(2) Uani 1 1 d . U . . .
C43 C 0.2088(8) 0.4125(8) 0.7628(5) 0.080(3) Uani 1 1 d . U . . .
H43 H 0.2407 0.4550 0.7753 0.096 Uiso 1 1 calc R . . . .
C44 C 0.1386(9) 0.3952(10) 0.7832(7) 0.104(4) Uani 1 1 d . U . . .
H44 H 0.1205 0.4278 0.8080 0.124 Uiso 1 1 calc R . . . .
C45 C 0.0948(11) 0.3339(10) 0.7691(8) 0.116(5) Uani 1 1 d . U . . .
H45 H 0.0497 0.3216 0.7865 0.139 Uiso 1 1 calc R . . . .
C46 C 0.1154(9) 0.2864(9) 0.7279(7) 0.097(4) Uani 1 1 d . U . . .
H46 H 0.0823 0.2450 0.7143 0.116 Uiso 1 1 calc R . . . .
C47 C 0.1854(9) 0.3055(7) 0.7101(6) 0.081(3) Uani 1 1 d . U . . .
O6 O 0.1609(4) 0.5348(3) 0.5437(3) 0.0525(14) Uani 1 1 d . U . . .
C48 C 0.2370(6) 0.5707(5) 0.5371(4) 0.0510(19) Uani 1 1 d D U . . .
H48A H 0.2852 0.5596 0.5689 0.061 Uiso 1 1 calc R . . . .
H48B H 0.2283 0.6237 0.5351 0.061 Uiso 1 1 calc R . . . .
C49 C 0.2546(7) 0.5431(6) 0.4841(4) 0.068(3) Uani 1 1 d D U . . .
H49A H 0.2033 0.5481 0.4533 0.082 Uiso 1 1 calc R . . . .
H49B H 0.3017 0.5708 0.4743 0.082 Uiso 1 1 calc R . . . .
O7 O 0.2777(5) 0.4687(4) 0.4924(3) 0.0734(19) Uani 1 1 d . U . . .
C50 C 0.2660(8) 0.4269(8) 0.4410(5) 0.091(3) Uani 1 1 d D U . . .
H50A H 0.3081 0.3870 0.4474 0.109 Uiso 1 1 calc R . . . .
H50B H 0.2797 0.4586 0.4118 0.109 Uiso 1 1 calc R . . . .
C51 C 0.1798(8) 0.3952(8) 0.4187(5) 0.086(3) Uani 1 1 d D U . . .
H51A H 0.1371 0.4347 0.4115 0.103 Uiso 1 1 calc R . . . .
H51B H 0.1791 0.3712 0.3826 0.103 Uiso 1 1 calc R . . . .
O8 O 0.1564(6) 0.3463(5) 0.4539(4) 0.088(2) Uani 1 1 d . U . . .
C52 C 0.0738(10) 0.3177(9) 0.4324(6) 0.106(4) Uani 1 1 d D U . . .
H52A H 0.0736 0.2871 0.3993 0.127 Uiso 1 1 calc R . . . .
H52B H 0.0322 0.3574 0.4210 0.127 Uiso 1 1 calc R . . . .
C53 C 0.0508(9) 0.2745(8) 0.4766(5) 0.094(3) Uani 1 1 d D U . . .
H53A H -0.0058 0.2529 0.4609 0.113 Uiso 1 1 calc R . . . .
H53B H 0.0921 0.2341 0.4850 0.113 Uiso 1 1 calc R . . . .
O9 O 0.0471(5) 0.3065(4) 0.5277(4) 0.083(2) Uani 1 1 d . U . . .
C54 C -0.0250(8) 0.3490(6) 0.5260(5) 0.079(3) Uani 1 1 d D U . . .
H54A H -0.0750 0.3177 0.5255 0.094 Uiso 1 1 calc R . . . .
H54B H -0.0371 0.3788 0.4916 0.094 Uiso 1 1 calc R . . . .
C55 C -0.0101(7) 0.3967(6) 0.5758(5) 0.081(3) Uani 1 1 d D U . . .
H55A H -0.0639 0.4196 0.5799 0.097 Uiso 1 1 calc R . . . .
H55B H 0.0150 0.3693 0.6103 0.097 Uiso 1 1 calc R . . . .
O10 O 0.0484(4) 0.4495(4) 0.5644(3) 0.0678(17) Uani 1 1 d . U . . .
C56 C 0.0774(6) 0.5011(6) 0.6046(5) 0.062(2) Uani 1 1 d . U . . .
C57 C 0.0494(8) 0.5090(8) 0.6558(5) 0.080(3) Uani 1 1 d . U . . .
H57 H 0.0091 0.4765 0.6652 0.096 Uiso 1 1 calc R . . . .
C58 C 0.0825(9) 0.5646(8) 0.6903(6) 0.088(3) Uani 1 1 d . U . . .
H58 H 0.0646 0.5706 0.7243 0.106 Uiso 1 1 calc R . . . .
C59 C 0.1393(9) 0.6112(8) 0.6781(5) 0.089(3) Uani 1 1 d . U . . .
H59 H 0.1605 0.6495 0.7032 0.107 Uiso 1 1 calc R . . . .
C60 C 0.1674(7) 0.6041(7) 0.6292(5) 0.069(3) Uani 1 1 d . U . . .
H60 H 0.2073 0.6376 0.6206 0.083 Uiso 1 1 calc R . . . .
C61 C 0.1368(6) 0.5477(6) 0.5928(4) 0.058(2) Uani 1 1 d . U . . .
C24A C 0.884(4) 0.2298(15) 0.267(2) 0.075(9) Uani 0.208(8) 1 d D U P C 2
H24D H 0.8455 0.2607 0.2398 0.112 Uiso 0.208(8) 1 calc GR . P C 2
H24E H 0.9115 0.1948 0.2469 0.112 Uiso 0.208(8) 1 calc GR . P C 2
H24F H 0.9272 0.2598 0.2911 0.112 Uiso 0.208(8) 1 calc GR . P C 2
C29A C 0.8670(18) 0.0137(14) 0.3034(16) 0.059(5) Uani 0.208(8) 1 d D U P C 2
H29A H 0.8307 -0.0307 0.2992 0.070 Uiso 0.208(8) 1 calc R . P C 2
C30A C 0.910(3) 0.014(4) 0.2536(18) 0.078(9) Uani 0.208(8) 1 d D U P C 2
H30D H 0.8703 -0.0061 0.2207 0.117 Uiso 0.208(8) 1 calc GR . P C 2
H30E H 0.9616 -0.0156 0.2626 0.117 Uiso 0.208(8) 1 calc GR . P C 2
H30F H 0.9246 0.0636 0.2458 0.117 Uiso 0.208(8) 1 calc GR . P C 2
C31A C 0.928(8) 0.009(5) 0.362(3) 0.057(9) Uani 0.208(8) 1 d D U P C 2
H31D H 0.9471 0.0571 0.3746 0.085 Uiso 0.208(8) 1 calc GR . P C 2
H31E H 0.9774 -0.0211 0.3591 0.085 Uiso 0.208(8) 1 calc GR . P C 2
H31F H 0.8980 -0.0137 0.3878 0.085 Uiso 0.208(8) 1 calc GR . P C 2
C26A C 0.718(2) 0.087(2) 0.2280(9) 0.057(5) Uani 0.208(8) 1 d D U P C 2
H26A H 0.7556 0.0928 0.2011 0.068 Uiso 0.208(8) 1 calc R . P C 2
C27A C 0.670(4) 0.015(3) 0.213(3) 0.057(10) Uani 0.208(8) 1 d D U P C 2
H27D H 0.7109 -0.0246 0.2193 0.086 Uiso 0.208(8) 1 calc GR . P C 2
H27E H 0.6396 0.0162 0.1736 0.086 Uiso 0.208(8) 1 calc GR . P C 2
H27F H 0.6288 0.0089 0.2365 0.086 Uiso 0.208(8) 1 calc GR . P C 2
C28A C 0.649(3) 0.147(3) 0.212(2) 0.064(9) Uani 0.208(8) 1 d D U P C 2
H28D H 0.6393 0.1691 0.2464 0.097 Uiso 0.208(8) 1 calc GR . P C 2
H28E H 0.5959 0.1252 0.1911 0.097 Uiso 0.208(8) 1 calc GR . P C 2
H28F H 0.6686 0.1836 0.1894 0.097 Uiso 0.208(8) 1 calc GR . P C 2
C23A C 0.832(3) 0.1895(12) 0.3025(15) 0.055(5) Uani 0.208(8) 1 d D U P C 2
H23A H 0.7855 0.2223 0.3080 0.066 Uiso 0.208(8) 1 calc R . P C 2
C25A C 0.905(3) 0.195(3) 0.3548(17) 0.056(8) Uani 0.208(8) 1 d D U P C 2
H25D H 0.8818 0.1973 0.3881 0.084 Uiso 0.208(8) 1 calc GR . P C 2
H25E H 0.9392 0.2382 0.3525 0.084 Uiso 0.208(8) 1 calc GR . P C 2
H25F H 0.9419 0.1519 0.3571 0.084 Uiso 0.208(8) 1 calc GR . P C 2
C4A C 0.3599(16) 0.2718(12) 0.3406(11) 0.061(5) Uani 0.43(3) 1 d D U P A 2
H4A H 0.3486 0.2357 0.3095 0.074 Uiso 0.43(3) 1 calc R . P A 2
C5A C 0.3128(16) 0.3385(14) 0.3139(13) 0.065(7) Uani 0.43(3) 1 d D U P A 2
H5AA H 0.3299 0.3803 0.3384 0.098 Uiso 0.43(3) 1 calc GR . P A 2
H5AB H 0.2512 0.3308 0.3083 0.098 Uiso 0.43(3) 1 calc GR . P A 2
H5AC H 0.3269 0.3474 0.2777 0.098 Uiso 0.43(3) 1 calc GR . P A 2
C17A C 0.856(2) 0.0114(19) 0.5129(9) 0.069(7) Uani 0.63(7) 1 d D U P B 2
H17D H 0.8132 0.0009 0.4784 0.103 Uiso 0.63(7) 1 calc GR . P B 2
H17E H 0.8968 -0.0286 0.5210 0.103 Uiso 0.63(7) 1 calc GR . P B 2
H17F H 0.8861 0.0561 0.5081 0.103 Uiso 0.63(7) 1 calc GR . P B 2
C15A C 0.8110(14) 0.0205(9) 0.5620(9) 0.051(4) Uani 0.63(7) 1 d D U P B 2
H15A H 0.8569 0.0263 0.5968 0.061 Uiso 0.63(7) 1 calc R . P B 2
C16A C 0.763(2) -0.0488(10) 0.5687(11) 0.058(6) Uani 0.63(7) 1 d D U P B 2
H16D H 0.7391 -0.0450 0.6019 0.087 Uiso 0.63(7) 1 calc GR . P B 2
H16E H 0.8018 -0.0901 0.5728 0.087 Uiso 0.63(7) 1 calc GR . P B 2
H16F H 0.7162 -0.0559 0.5356 0.087 Uiso 0.63(7) 1 calc GR . P B 2

loop_
_atom_site_aniso_label
_atom_site_aniso_U_11
_atom_site_aniso_U_22
_atom_site_aniso_U_33
_atom_site_aniso_U_23
_atom_site_aniso_U_13
_atom_site_aniso_U_12
U1 0.03511(14) 0.03444(14) 0.02878(14) 0.00007(9) 0.00445(10) -0.00011(10)
N1 0.036(3) 0.042(3) 0.036(3) 0.000(2) 0.001(2) 0.002(2)
Si1 0.0396(11) 0.0456(12) 0.0494(13) 0.0051(10) 0.0118(10) 0.0074(9)
C1 0.054(5) 0.051(4) 0.051(4) 0.000(3) 0.020(3) 0.003(4)
C2 0.075(7) 0.056(5) 0.070(6) -0.005(4) 0.022(5) 0.005(4)
C3 0.081(7) 0.054(5) 0.050(5) -0.002(4) 0.024(4) 0.004(5)
C4 0.040(6) 0.060(8) 0.075(9) -0.006(6) 0.009(5) -0.003(5)
C5 0.042(7) 0.055(12) 0.087(9) -0.008(8) 0.001(6) 0.002(7)
C6 0.055(6) 0.071(6) 0.090(7) -0.008(5) 0.028(5) -0.007(5)
C7 0.048(4) 0.050(4) 0.048(4) 0.009(3) 0.008(3) 0.010(3)
C8 0.064(6) 0.061(6) 0.048(4) 0.006(4) 0.006(4) 0.013(5)
C9 0.056(5) 0.080(7) 0.059(6) 0.022(5) 0.013(4) 0.000(4)
C10 0.045(4) 0.059(4) 0.051(5) -0.011(3) -0.004(4) -0.002(3)
C11 0.041(4) 0.049(4) 0.057(5) -0.011(3) 0.002(3) -0.004(3)
N2 0.039(3) 0.039(3) 0.032(3) 0.003(2) 0.008(2) -0.002(2)
Si2 0.0435(12) 0.0485(12) 0.0317(10) 0.0033(9) 0.0055(9) 0.0056(9)
C12 0.059(5) 0.061(4) 0.052(5) 0.012(4) -0.004(4) -0.012(4)
C13 0.082(7) 0.053(5) 0.070(7) 0.003(4) -0.007(5) -0.018(4)
C14 0.066(6) 0.079(7) 0.083(8) 0.032(6) -0.021(5) -0.019(5)
C15 0.064(11) 0.067(9) 0.061(14) 0.007(8) 0.013(9) 0.016(8)
C16 0.062(17) 0.060(10) 0.08(2) 0.006(9) 0.024(16) 0.021(9)
C17 0.065(16) 0.088(19) 0.070(16) 0.010(15) 0.022(14) 0.024(15)
C18 0.067(5) 0.061(5) 0.043(4) -0.003(4) 0.016(4) -0.009(4)
C19 0.096(7) 0.090(8) 0.042(5) 0.005(5) 0.012(4) -0.015(6)
C20 0.075(6) 0.103(8) 0.056(6) -0.008(5) 0.026(5) 0.013(6)
C21 0.045(4) 0.050(4) 0.044(4) 0.004(3) 0.015(3) -0.007(3)
C22 0.042(4) 0.044(4) 0.052(4) -0.002(3) 0.011(3) -0.005(3)
N3 0.047(3) 0.044(3) 0.032(3) -0.005(2) 0.007(3) 0.007(3)
Si3 0.0420(12) 0.0601(14) 0.0383(11) 0.0046(10) 0.0097(9) 0.0130(10)
C23 0.066(6) 0.070(5) 0.058(6) 0.024(4) 0.026(5) 0.024(4)
C24 0.072(7) 0.071(8) 0.084(9) 0.028(7) 0.036(7) 0.021(6)
C25 0.076(7) 0.112(11) 0.075(8) 0.037(8) 0.025(6) 0.044(7)
C26 0.049(5) 0.095(7) 0.050(5) -0.018(5) 0.008(4) 0.012(5)
C27 0.071(8) 0.189(17) 0.073(8) -0.044(9) 0.027(7) -0.003(9)
C28 0.057(7) 0.151(14) 0.046(9) -0.026(9) 0.006(6) 0.007(7)
C29 0.041(4) 0.047(5) 0.056(5) 0.011(4) 0.004(4) 0.004(4)
C30 0.051(8) 0.051(7) 0.080(8) 0.015(6) -0.004(6) 0.009(6)
C31 0.075(8) 0.057(7) 0.076(7) 0.000(6) -0.013(6) -0.003(6)
C32 0.059(4) 0.045(4) 0.049(5) -0.009(3) 0.017(4) 0.005(3)
C33 0.061(4) 0.043(4) 0.055(5) -0.013(4) 0.016(4) -0.004(3)
N4 0.042(3) 0.041(3) 0.044(3) -0.007(2) 0.008(2) -0.002(3)
N5 0.058(4) 0.045(4) 0.043(4) 0.001(3) 0.013(3) -0.013(3)
Cs1 0.0534(3) 0.0448(3) 0.0672(4) 0.0101(3) -0.0106(3) 0.0003(2)
O1 0.112(6) 0.060(4) 0.099(5) 0.001(3) 0.037(4) -0.010(4)
C34 0.088(7) 0.066(6) 0.100(7) 0.004(5) 0.024(6) -0.007(5)
C35 0.137(11) 0.046(5) 0.127(8) -0.007(5) 0.048(8) -0.007(6)
O2 0.124(6) 0.054(4) 0.112(6) -0.010(4) 0.039(5) -0.005(4)
C36 0.124(7) 0.054(6) 0.094(8) -0.010(5) 0.031(6) 0.005(5)
C37 0.118(7) 0.051(5) 0.075(7) 0.010(4) 0.032(6) 0.016(4)
O3 0.087(4) 0.051(3) 0.069(4) 0.011(3) 0.024(3) 0.012(3)
C38 0.077(6) 0.061(5) 0.073(6) 0.010(4) 0.021(5) 0.014(4)
C39 0.066(5) 0.061(5) 0.070(6) 0.003(4) 0.015(5) 0.007(4)
O4 0.065(4) 0.061(4) 0.056(3) 0.006(3) 0.006(3) 0.007(3)
C40 0.064(5) 0.074(7) 0.056(4) 0.008(4) 0.001(4) 0.014(4)
C41 0.064(5) 0.055(5) 0.056(5) 0.003(4) 0.003(4) 0.006(4)
O5 0.078(4) 0.065(4) 0.070(4) 0.002(3) 0.018(3) 0.004(3)
C42 0.071(5) 0.060(5) 0.080(6) 0.007(4) 0.024(4) 0.009(4)
C43 0.073(6) 0.091(7) 0.076(6) -0.001(5) 0.016(5) 0.014(5)
C44 0.087(8) 0.126(10) 0.107(10) -0.014(8) 0.040(7) -0.003(7)
C45 0.097(9) 0.127(10) 0.136(12) -0.024(8) 0.051(9) -0.009(7)
C46 0.087(7) 0.099(8) 0.108(9) 0.009(6) 0.029(6) 0.003(6)
C47 0.088(6) 0.074(5) 0.083(6) 0.008(5) 0.025(5) 0.001(4)
O6 0.046(3) 0.046(3) 0.062(3) 0.006(3) 0.006(3) -0.001(2)
C48 0.043(4) 0.044(4) 0.063(5) 0.010(4) 0.004(3) -0.003(3)
C49 0.062(6) 0.072(5) 0.070(5) 0.013(4) 0.015(5) 0.009(4)
O7 0.072(4) 0.074(4) 0.073(4) 0.004(3) 0.012(3) 0.019(3)
C50 0.099(7) 0.098(7) 0.075(6) -0.010(5) 0.020(5) 0.018(6)
C51 0.094(7) 0.097(7) 0.065(6) -0.007(5) 0.013(5) 0.016(5)
O8 0.099(5) 0.084(5) 0.074(5) -0.007(4) 0.001(4) 0.009(4)
C52 0.105(7) 0.120(10) 0.073(6) 0.003(6) -0.019(5) -0.011(7)
C53 0.101(8) 0.087(7) 0.075(6) 0.001(5) -0.016(5) 0.013(6)
O9 0.083(4) 0.065(4) 0.086(5) 0.005(3) -0.015(4) -0.006(3)
C54 0.068(6) 0.065(5) 0.090(7) 0.026(4) -0.009(5) -0.004(4)
C55 0.059(6) 0.072(6) 0.103(7) 0.024(5) 0.000(5) -0.011(4)
O10 0.047(3) 0.063(4) 0.089(4) 0.020(3) 0.006(3) -0.006(3)
C56 0.045(4) 0.067(5) 0.068(5) 0.018(4) 0.002(3) 0.005(4)
C57 0.069(6) 0.090(7) 0.081(6) 0.015(5) 0.018(5) 0.006(5)
C58 0.097(8) 0.098(8) 0.068(6) 0.012(5) 0.016(5) 0.000(6)
C59 0.098(8) 0.101(8) 0.067(6) 0.005(5) 0.012(5) -0.004(6)
C60 0.063(6) 0.074(6) 0.064(5) 0.006(4) 0.001(4) 0.001(4)
C61 0.043(4) 0.067(5) 0.059(4) 0.016(3) 0.001(3) 0.004(3)
C24A 0.070(16) 0.089(16) 0.067(13) 0.022(12) 0.017(11) 0.002(13)
C29A 0.048(7) 0.067(8) 0.058(8) -0.005(7) 0.007(6) 0.015(7)
C30A 0.058(15) 0.11(2) 0.065(12) -0.005(12) 0.015(11) 0.023(15)
C31A 0.049(14) 0.058(17) 0.060(10) -0.005(10) 0.005(9) 0.015(14)
C26A 0.046(8) 0.082(10) 0.042(7) -0.002(6) 0.011(6) 0.008(7)
C27A 0.045(14) 0.086(11) 0.042(17) -0.003(9) 0.010(13) 0.005(10)
C28A 0.051(13) 0.087(13) 0.054(16) 0.001(11) 0.007(12) 0.013(11)
C23A 0.055(9) 0.063(7) 0.048(9) 0.004(6) 0.011(8) 0.007(6)
C25A 0.059(13) 0.054(15) 0.053(11) 0.004(9) 0.009(10) 0.002(11)
C4A 0.040(7) 0.064(11) 0.080(10) -0.006(8) 0.012(6) 0.000(6)
C5A 0.041(10) 0.060(11) 0.086(15) -0.015(10) -0.001(9) 0.001(8)
C17A 0.079(12) 0.072(13) 0.059(9) 0.006(8) 0.020(9) 0.024(10)
C15A 0.058(8) 0.051(6) 0.039(8) 0.004(5) 0.002(6) 0.009(6)
C16A 0.069(13) 0.050(7) 0.049(10) 0.007(6) 0.002(9) 0.009(7)

loop_
_atom_type_symbol
_atom_type_description
_atom_type_scat_dispersion_real
_atom_type_scat_dispersion_imag
_atom_type_scat_source
C C 0.0181 0.0091 'International Tables Vol C Tables 4.2.6.8 and 6.1.1.4'
H H 0.0000 0.0000 'International Tables Vol C Tables 4.2.6.8 and 6.1.1.4'
Cs Cs -0.7457 7.9052 'International Tables Vol C Tables 4.2.6.8 and 6.1.1.4'
N N 0.0311 0.0180 'International Tables Vol C Tables 4.2.6.8 and 6.1.1.4'
O O 0.0492 0.0322 'International Tables Vol C Tables 4.2.6.8 and 6.1.1.4'
Si Si 0.2541 0.3302 'International Tables Vol C Tables 4.2.6.8 and 6.1.1.4'
U U -4.3638 13.4090 'International Tables Vol C Tables 4.2.6.8 and 6.1.1.4'

loop_
_exptl_crystal_face_index_h
_exptl_crystal_face_index_k
_exptl_crystal_face_index_l
_exptl_crystal_face_perp_dist
_exptl_oxdiff_crystal_face_indexfrac_h
_exptl_oxdiff_crystal_face_indexfrac_k
_exptl_oxdiff_crystal_face_indexfrac_l
_exptl_oxdiff_crystal_face_x
_exptl_oxdiff_crystal_face_y
_exptl_oxdiff_crystal_face_z
-7 -6 -6 0.1116 -7.0000 -6.0000 -5.9999 -0.0016 0.0534 -0.9958
7 6 6 0.1116 7.0000 6.0000 5.9999 0.0016 -0.0534 0.9958
7 -9 -2 0.0443 7.0000 -9.0000 -2.0000 -0.2156 -0.9815 0.0374
-7 9 2 0.0443 -7.0000 9.0000 2.0000 0.2156 0.9815 -0.0374
6 -10 -2 0.0362 6.0000 -10.0000 -2.0000 -0.2667 -0.9725 -0.0805
-6 10 2 0.0362 -6.0000 10.0000 2.0000 0.2667 0.9725 0.0805
5 3 -15 0.0316 5.0000 3.0000 -14.9999 0.9565 -0.3225 -0.0376
-5 -3 15 0.0316 -5.0000 -3.0000 14.9999 -0.9565 0.3225 0.0376
-1 11 -6 0.0472 -1.0000 11.0000 -6.0000 0.7719 0.6151 0.2042
1 -11 6 0.0482 1.0000 -11.0000 6.0000 -0.7719 -0.6151 -0.2042

loop_
_geom_angle_atom_site_label_1
_geom_angle_atom_site_label_2
_geom_angle_atom_site_label_3
_geom_angle
_geom_angle_site_symmetry_1
_geom_angle_site_symmetry_3
N1 U1 N2 107.3(2) . .
N1 U1 N3 107.5(2) . .
N1 U1 N4 69.0(2) . .
N2 U1 N3 109.7(2) . .
N2 U1 N4 69.5(2) . .
N3 U1 N4 69.3(2) . .
N5 U1 N1 109.5(3) . .
N5 U1 N2 110.6(3) . .
N5 U1 N3 112.1(3) . .
N5 U1 N4 178.3(3) . .
Si1 N1 U1 127.9(3) . .
C10 N1 U1 112.0(5) . .
C10 N1 Si1 119.9(5) . .
N1 Si1 C1 108.0(4) . .
N1 Si1 C4 118.8(6) . .
N1 Si1 C7 112.8(4) . .
N1 Si1 C4A 108.5(6) . .
C1 Si1 C7 106.6(4) . .
C1 Si1 C4A 118.2(8) . .
C4 Si1 C1 100.5(7) . .
C4 Si1 C7 108.9(5) . .
C7 Si1 C4A 103.0(5) . .
Si1 C1 H1 106.0 . .
C2 C1 Si1 113.9(7) . .
C2 C1 H1 106.0 . .
C2 C1 C3 110.1(8) . .
C3 C1 Si1 114.1(6) . .
C3 C1 H1 106.0 . .
C1 C2 H2A 109.5 . .
C1 C2 H2B 109.5 . .
C1 C2 H2C 109.5 . .
H2A C2 H2B 109.5 . .
H2A C2 H2C 109.5 . .
H2B C2 H2C 109.5 . .
C1 C3 H3A 109.5 . .
C1 C3 H3B 109.5 . .
C1 C3 H3C 109.5 . .
H3A C3 H3B 109.5 . .
H3A C3 H3C 109.5 . .
H3B C3 H3C 109.5 . .
Si1 C4 H4 107.0 . .
C5 C4 Si1 115.5(13) . .
C5 C4 H4 107.0 . .
C6 C4 Si1 117.1(9) . .
C6 C4 H4 107.0 . .
C6 C4 C5 102.6(15) . .
C4 C5 H5A 109.5 . .
C4 C5 H5B 109.5 . .
C4 C5 H5C 109.5 . .
H5A C5 H5B 109.5 . .
H5A C5 H5C 109.5 . .
H5B C5 H5C 109.5 . .
C4 C6 H6AA 109.5 . .
C4 C6 H6AB 109.5 . .
C4 C6 H6AC 109.5 . .
H6AA C6 H6AB 109.5 . .
H6AA C6 H6AC 109.5 . .
H6AB C6 H6AC 109.5 . .
H6BD C6 H6BE 109.5 . .
H6BD C6 H6BF 109.5 . .
H6BE C6 H6BF 109.5 . .
C4A C6 H6BD 109.5 . .
C4A C6 H6BE 109.5 . .
C4A C6 H6BF 109.5 . .
Si1 C7 H7 108.1 . .
C8 C7 Si1 111.4(6) . .
C8 C7 H7 108.1 . .
C9 C7 Si1 111.6(6) . .
C9 C7 H7 108.1 . .
C9 C7 C8 109.4(8) . .
C7 C8 H8A 109.5 . .
C7 C8 H8B 109.5 . .
C7 C8 H8C 109.5 . .
H8A C8 H8B 109.5 . .
H8A C8 H8C 109.5 . .
H8B C8 H8C 109.5 . .
C7 C9 H9A 109.5 . .
C7 C9 H9B 109.5 . .
C7 C9 H9C 109.5 . .
H9A C9 H9B 109.5 . .
H9A C9 H9C 109.5 . .
H9B C9 H9C 109.5 . .
N1 C10 H10A 109.5 . .
N1 C10 H10B 109.5 . .
N1 C10 C11 110.5(7) . .
H10A C10 H10B 108.1 . .
C11 C10 H10A 109.5 . .
C11 C10 H10B 109.5 . .
C10 C11 H11A 109.9 . .
C10 C11 H11B 109.9 . .
H11A C11 H11B 108.3 . .
N4 C11 C10 108.9(7) . .
N4 C11 H11A 109.9 . .
N4 C11 H11B 109.9 . .
Si2 N2 U1 130.1(3) . .
C21 N2 U1 113.6(5) . .
C21 N2 Si2 116.2(5) . .
N2 Si2 C12 110.0(4) . .
N2 Si2 C15 112.0(15) . .
N2 Si2 C18 109.9(4) . .
N2 Si2 C15A 112.1(7) . .
C12 Si2 C15 99.9(15) . .
C12 Si2 C18 113.8(5) . .
C12 Si2 C15A 111.0(8) . .
C15 Si2 C18 111.0(14) . .
C18 Si2 C15A 99.7(8) . .
Si2 C12 H12 105.9 . .
C13 C12 Si2 111.5(7) . .
C13 C12 H12 105.9 . .
C14 C12 Si2 115.3(7) . .
C14 C12 H12 105.9 . .
C14 C12 C13 111.6(9) . .
C12 C13 H13A 109.5 . .
C12 C13 H13B 109.5 . .
C12 C13 H13C 109.5 . .
H13A C13 H13B 109.5 . .
H13A C13 H13C 109.5 . .
H13B C13 H13C 109.5 . .
C12 C14 H14A 109.5 . .
C12 C14 H14B 109.5 . .
C12 C14 H14C 109.5 . .
H14A C14 H14B 109.5 . .
H14A C14 H14C 109.5 . .
H14B C14 H14C 109.5 . .
Si2 C15 H15 105.5 . .
C16 C15 Si2 112(2) . .
C16 C15 H15 105.5 . .
C16 C15 C17 116(3) . .
C17 C15 Si2 111(2) . .
C17 C15 H15 105.5 . .
C15 C16 H16A 109.5 . .
C15 C16 H16B 109.5 . .
C15 C16 H16C 109.5 . .
H16A C16 H16B 109.5 . .
H16A C16 H16C 109.5 . .
H16B C16 H16C 109.5 . .
C15 C17 H17A 109.5 . .
C15 C17 H17B 109.5 . .
C15 C17 H17C 109.5 . .
H17A C17 H17B 109.5 . .
H17A C17 H17C 109.5 . .
H17B C17 H17C 109.5 . .
Si2 C18 H18 106.9 . .
C19 C18 Si2 112.9(7) . .
C19 C18 H18 106.9 . .
C19 C18 C20 109.3(9) . .
C20 C18 Si2 113.3(7) . .
C20 C18 H18 106.9 . .
C18 C19 H19A 109.5 . .
C18 C19 H19B 109.5 . .
C18 C19 H19C 109.5 . .
H19A C19 H19B 109.5 . .
H19A C19 H19C 109.5 . .
H19B C19 H19C 109.5 . .
C18 C20 H20A 109.5 . .
C18 C20 H20B 109.5 . .
C18 C20 H20C 109.5 . .
H20A C20 H20B 109.5 . .
H20A C20 H20C 109.5 . .
H20B C20 H20C 109.5 . .
N2 C21 H21A 109.3 . .
N2 C21 H21B 109.3 . .
N2 C21 C22 111.5(7) . .
H21A C21 H21B 108.0 . .
C22 C21 H21A 109.3 . .
C22 C21 H21B 109.3 . .
C21 C22 H22A 109.5 . .
C21 C22 H22B 109.5 . .
H22A C22 H22B 108.1 . .
N4 C22 C21 110.7(7) . .
N4 C22 H22A 109.5 . .
N4 C22 H22B 109.5 . .
Si3 N3 U1 130.0(4) . .
C32 N3 U1 112.8(5) . .
C32 N3 Si3 116.9(5) . .
N3 Si3 C23 107.4(4) . .
N3 Si3 C26 113.2(5) . .
N3 Si3 C29 111.8(4) . .
N3 Si3 C29A 112.2(8) . .
N3 Si3 C26A 103.7(13) . .
N3 Si3 C23A 111.8(13) . .
C23 Si3 C26 113.7(6) . .
C23 Si3 C29 106.7(5) . .
C26 Si3 C29 103.9(5) . .
C29A Si3 C26A 103.9(17) . .
C23A Si3 C29A 120.8(17) . .
C23A Si3 C26A 101.9(17) . .
Si3 C23 H23 107.8 . .
C24 C23 Si3 110.5(8) . .
C24 C23 H23 107.8 . .
C25 C23 Si3 113.8(10) . .
C25 C23 H23 107.8 . .
C25 C23 C24 109.0(11) . .
C23 C24 H24A 109.5 . .
C23 C24 H24B 109.5 . .
C23 C24 H24C 109.5 . .
H24A C24 H24B 109.5 . .
H24A C24 H24C 109.5 . .
H24B C24 H24C 109.5 . .
C23 C25 H25A 109.5 . .
C23 C25 H25B 109.5 . .
C23 C25 H25C 109.5 . .
H25A C25 H25B 109.5 . .
H25A C25 H25C 109.5 . .
H25B C25 H25C 109.5 . .
Si3 C26 H26 107.1 . .
C27 C26 Si3 113.9(10) . .
C27 C26 H26 107.1 . .
C27 C26 C28 108.2(13) . .
C28 C26 Si3 112.9(11) . .
C28 C26 H26 107.1 . .
C26 C27 H27A 109.5 . .
C26 C27 H27B 109.5 . .
C26 C27 H27C 109.5 . .
H27A C27 H27B 109.5 . .
H27A C27 H27C 109.5 . .
H27B C27 H27C 109.5 . .
C26 C28 H28A 109.5 . .
C26 C28 H28B 109.5 . .
C26 C28 H28C 109.5 . .
H28A C28 H28B 109.5 . .
H28A C28 H28C 109.5 . .
H28B C28 H28C 109.5 . .
Si3 C29 H29 107.9 . .
C30 C29 Si3 110.6(12) . .
C30 C29 H29 107.9 . .
C31 C29 Si3 111.8(8) . .
C31 C29 H29 107.9 . .
C31 C29 C30 110.7(13) . .
C29 C30 H30A 109.5 . .
C29 C30 H30B 109.5 . .
C29 C30 H30C 109.5 . .
H30A C30 H30B 109.5 . .
H30A C30 H30C 109.5 . .
H30B C30 H30C 109.5 . .
C29 C31 H31A 109.5 . .
C29 C31 H31B 109.5 . .
C29 C31 H31C 109.5 . .
H31A C31 H31B 109.5 . .
H31A C31 H31C 109.5 . .
H31B C31 H31C 109.5 . .
N3 C32 H32A 109.3 . .
N3 C32 H32B 109.3 . .
N3 C32 C33 111.5(7) . .
H32A C32 H32B 108.0 . .
C33 C32 H32A 109.3 . .
C33 C32 H32B 109.3 . .
C32 C33 H33A 109.8 . .
C32 C33 H33B 109.8 . .
H33A C33 H33B 108.2 . .
N4 C33 C32 109.4(7) . .
N4 C33 H33A 109.8 . .
N4 C33 H33B 109.8 . .
C11 N4 U1 107.9(5) . .
C11 N4 C33 111.1(7) . .
C22 N4 U1 107.8(5) . .
C22 N4 C11 111.3(7) . .
C22 N4 C33 110.2(7) . .
C33 N4 U1 108.5(5) . .
O1 Cs1 O6 139.7(2) . .
O2 Cs1 O1 53.2(2) . .
O2 Cs1 O3 57.3(2) . .
O2 Cs1 O4 108.3(2) . .
O2 Cs1 O5 93.2(2) . .
O2 Cs1 O6 159.4(2) . .
O2 Cs1 O7 120.1(2) . .
O2 Cs1 O8 77.7(3) . .
O2 Cs1 O9 68.9(3) . .
O2 Cs1 O10 121.5(2) . .
O3 Cs1 O1 82.9(2) . .
O3 Cs1 O5 82.7(2) . .
O3 Cs1 O6 129.78(18) . .
O4 Cs1 O1 94.7(2) . .
O4 Cs1 O3 56.5(2) . .
O4 Cs1 O5 54.9(2) . .
O4 Cs1 O6 88.27(17) . .
O4 Cs1 O7 71.1(2) . .
O4 Cs1 O8 123.4(2) . .
O4 Cs1 O9 177.2(2) . .
O4 Cs1 O10 128.2(2) . .
O5 Cs1 O1 47.8(2) . .
O5 Cs1 O6 106.61(18) . .
O7 Cs1 O1 162.3(2) . .
O7 Cs1 O3 80.46(19) . .
O7 Cs1 O5 123.6(2) . .
O7 Cs1 O6 52.82(18) . .
O7 Cs1 O9 110.5(2) . .
O7 Cs1 O10 93.89(19) . .
O8 Cs1 O1 126.2(2) . .
O8 Cs1 O3 88.5(2) . .
O8 Cs1 O5 169.8(2) . .
O8 Cs1 O6 82.9(2) . .
O8 Cs1 O7 59.3(2) . .
O8 Cs1 O9 57.0(3) . .
O8 Cs1 O10 82.8(2) . .
O9 Cs1 O1 83.2(2) . .
O9 Cs1 O3 121.2(2) . .
O9 Cs1 O5 124.2(2) . .
O9 Cs1 O6 94.54(19) . .
O9 Cs1 O10 54.4(2) . .
O10 Cs1 O1 103.3(2) . .
O10 Cs1 O3 171.2(2) . .
O10 Cs1 O5 106.2(2) . .
O10 Cs1 O6 47.90(17) . .
C34 O1 Cs1 104.1(7) . .
C47 O1 Cs1 97.9(7) . .
C47 O1 C34 117.1(10) . .
O1 C34 H34A 111.1 . .
O1 C34 H34B 111.1 . .
H34A C34 H34B 109.0 . .
C35 C34 O1 103.4(10) . .
C35 C34 H34A 111.1 . .
C35 C34 H34B 111.1 . .
C34 C35 H35A 108.8 . .
C34 C35 H35B 108.8 . .
H35A C35 H35B 107.7 . .
O2 C35 C34 113.6(11) . .
O2 C35 H35A 108.8 . .
O2 C35 H35B 108.8 . .
C35 O2 Cs1 123.5(8) . .
C35 O2 C36 117.4(11) . .
C36 O2 Cs1 110.1(7) . .
O2 C36 H36A 108.3 . .
O2 C36 H36B 108.3 . .
O2 C36 C37 115.7(11) . .
H36A C36 H36B 107.4 . .
C37 C36 H36A 108.3 . .
C37 C36 H36B 108.3 . .
C36 C37 H37A 109.8 . .
C36 C37 H37B 109.8 . .
H37A C37 H37B 108.3 . .
O3 C37 C36 109.3(10) . .
O3 C37 H37A 109.8 . .
O3 C37 H37B 109.8 . .
C37 O3 Cs1 116.4(7) . .
C38 O3 Cs1 115.9(6) . .
C38 O3 C37 113.8(8) . .
O3 C38 H38A 110.0 . .
O3 C38 H38B 110.0 . .
O3 C38 C39 108.5(9) . .
H38A C38 H38B 108.4 . .
C39 C38 H38A 110.0 . .
C39 C38 H38B 110.0 . .
C38 C39 H39A 109.0 . .
C38 C39 H39B 109.0 . .
H39A C39 H39B 107.8 . .
O4 C39 C38 112.8(9) . .
O4 C39 H39A 109.0 . .
O4 C39 H39B 109.0 . .
C39 O4 Cs1 111.7(6) . .
C40 O4 Cs1 119.4(6) . .
C40 O4 C39 113.2(8) . .
O4 C40 H40A 110.0 . .
O4 C40 H40B 110.0 . .
O4 C40 C41 108.6(8) . .
H40A C40 H40B 108.4 . .
C41 C40 H40A 110.0 . .
C41 C40 H40B 110.0 . .
C40 C41 H41A 110.5 . .
C40 C41 H41B 110.5 . .
H41A C41 H41B 108.7 . .
O5 C41 C40 106.2(9) . .
O5 C41 H41A 110.5 . .
O5 C41 H41B 110.5 . .
C41 O5 Cs1 101.0(6) . .
C42 O5 Cs1 96.4(7) . .
C42 O5 C41 119.1(8) . .
O5 C42 C43 123.8(12) . .
O5 C42 C47 119.2(11) . .
C47 C42 C43 116.2(12) . .
C42 C43 H43 120.2 . .
C44 C43 C42 119.7(14) . .
C44 C43 H43 120.2 . .
C43 C44 H44 119.0 . .
C45 C44 C43 122.1(16) . .
C45 C44 H44 119.0 . .
C44 C45 H45 119.7 . .
C44 C45 C46 120.5(16) . .
C46 C45 H45 119.7 . .
C45 C46 H46 122.7 . .
C47 C46 C45 114.6(15) . .
C47 C46 H46 122.7 . .
C42 C47 O1 111.1(11) . .
C46 C47 O1 122.2(13) . .
C46 C47 C42 126.6(14) . .
C48 O6 Cs1 104.4(5) . .
C61 O6 Cs1 93.5(5) . .
C61 O6 C48 116.1(7) . .
O6 C48 H48A 110.5 . .
O6 C48 H48B 110.5 . .
O6 C48 C49 106.2(8) . .
H48A C48 H48B 108.7 . .
C49 C48 H48A 110.5 . .
C49 C48 H48B 110.5 . .
C48 C49 H49A 110.2 . .
C48 C49 H49B 110.2 . .
H49A C49 H49B 108.5 . .
O7 C49 C48 107.6(8) . .
O7 C49 H49A 110.2 . .
O7 C49 H49B 110.2 . .
C49 O7 Cs1 123.2(6) . .
C49 O7 C50 114.2(9) . .
C50 O7 Cs1 106.9(7) . .
O7 C50 H50A 108.1 . .
O7 C50 H50B 108.1 . .
O7 C50 C51 116.9(11) . .
H50A C50 H50B 107.3 . .
C51 C50 H50A 108.1 . .
C51 C50 H50B 108.1 . .
C50 C51 H51A 108.9 . .
C50 C51 H51B 108.9 . .
H51A C51 H51B 107.7 . .
O8 C51 C50 113.5(11) . .
O8 C51 H51A 108.9 . .
O8 C51 H51B 108.9 . .
C51 O8 Cs1 116.6(7) . .
C51 O8 C52 112.6(10) . .
C52 O8 Cs1 120.9(8) . .
O8 C52 H52A 110.2 . .
O8 C52 H52B 110.2 . .
O8 C52 C53 107.6(11) . .
H52A C52 H52B 108.5 . .
C53 C52 H52A 110.2 . .
C53 C52 H52B 110.2 . .
C52 C53 H53A 107.2 . .
C52 C53 H53B 107.2 . .
H53A C53 H53B 106.9 . .
O9 C53 C52 120.3(13) . .
O9 C53 H53A 107.2 . .
O9 C53 H53B 107.2 . .
C53 O9 Cs1 108.0(8) . .
C54 O9 Cs1 117.6(7) . .
C54 O9 C53 114.7(9) . .
O9 C54 H54A 109.8 . .
O9 C54 H54B 109.8 . .
O9 C54 C55 109.5(10) . .
H54A C54 H54B 108.2 . .
C55 C54 H54A 109.8 . .
C55 C54 H54B 109.8 . .
C54 C55 H55A 111.1 . .
C54 C55 H55B 111.1 . .
H55A C55 H55B 109.0 . .
O10 C55 C54 103.5(10) . .
O10 C55 H55A 111.1 . .
O10 C55 H55B 111.1 . .
C55 O10 Cs1 106.7(6) . .
C56 O10 Cs1 95.3(5) . .
C56 O10 C55 117.6(9) . .
O10 C56 C57 125.1(10) . .
C61 C56 O10 115.0(10) . .
C61 C56 C57 119.8(11) . .
C56 C57 H57 121.1 . .
C58 C57 C56 117.8(12) . .
C58 C57 H57 121.1 . .
C57 C58 H58 118.8 . .
C59 C58 C57 122.3(14) . .
C59 C58 H58 118.8 . .
C58 C59 H59 119.7 . .
C58 C59 C60 120.7(14) . .
C60 C59 H59 119.7 . .
C59 C60 H60 120.3 . .
C59 C60 C61 119.5(12) . .
C61 C60 H60 120.3 . .
O6 C61 C60 124.6(10) . .
C56 C61 O6 115.5(10) . .
C56 C61 C60 119.9(11) . .
H24D C24A H24E 109.5 . .
H24D C24A H24F 109.5 . .
H24E C24A H24F 109.5 . .
C23A C24A H24D 109.5 . .
C23A C24A H24E 109.5 . .
C23A C24A H24F 109.5 . .
Si3 C29A H29A 106.1 . .
C30A C29A Si3 112(3) . .
C30A C29A H29A 106.1 . .
C30A C29A C31A 116(6) . .
C31A C29A Si3 110(4) . .
C31A C29A H29A 106.1 . .
C29A C30A H30D 109.5 . .
C29A C30A H30E 109.5 . .
C29A C30A H30F 109.5 . .
H30D C30A H30E 109.5 . .
H30D C30A H30F 109.5 . .
H30E C30A H30F 109.5 . .
C29A C31A H31D 109.5 . .
C29A C31A H31E 109.5 . .
C29A C31A H31F 109.5 . .
H31D C31A H31E 109.5 . .
H31D C31A H31F 109.5 . .
H31E C31A H31F 109.5 . .
Si3 C26A H26A 105.9 . .
C27A C26A Si3 116(3) . .
C27A C26A H26A 105.9 . .
C27A C26A C28A 105(4) . .
C28A C26A Si3 117(3) . .
C28A C26A H26A 105.9 . .
C26A C27A H27D 109.5 . .
C26A C27A H27E 109.5 . .
C26A C27A H27F 109.5 . .
H27D C27A H27E 109.5 . .
H27D C27A H27F 109.5 . .
H27E C27A H27F 109.5 . .
C26A C28A H28D 109.5 . .
C26A C28A H28E 109.5 . .
C26A C28A H28F 109.5 . .
H28D C28A H28E 109.5 . .
H28D C28A H28F 109.5 . .
H28E C28A H28F 109.5 . .
Si3 C23A H23A 107.8 . .
C24A C23A Si3 133(3) . .
C24A C23A H23A 107.8 . .
C24A C23A C25A 92(3) . .
C25A C23A Si3 106(2) . .
C25A C23A H23A 107.8 . .
C23A C25A H25D 109.5 . .
C23A C25A H25E 109.5 . .
C23A C25A H25F 109.5 . .
H25D C25A H25E 109.5 . .
H25D C25A H25F 109.5 . .
H25E C25A H25F 109.5 . .
Si1 C4A H4A 103.1 . .
C6 C4A Si1 106.6(14) . .
C6 C4A H4A 103.1 . .
C5A C4A Si1 112.6(18) . .
C5A C4A C6 125.5(17) . .
C5A C4A H4A 103.1 . .
C4A C5A H5AA 109.5 . .
C4A C5A H5AB 109.5 . .
C4A C5A H5AC 109.5 . .
H5AA C5A H5AB 109.5 . .
H5AA C5A H5AC 109.5 . .
H5AB C5A H5AC 109.5 . .
H17D C17A H17E 109.5 . .
H17D C17A H17F 109.5 . .
H17E C17A H17F 109.5 . .
C15A C17A H17D 109.5 . .
C15A C17A H17E 109.5 . .
C15A C17A H17F 109.5 . .
Si2 C15A H15A 107.0 . .
C17A C15A Si2 109.5(11) . .
C17A C15A H15A 107.0 . .
C16A C15A Si2 116.6(12) . .
C16A C15A C17A 109.4(14) . .
C16A C15A H15A 107.0 . .
C15A C16A H16D 109.5 . .
C15A C16A H16E 109.5 . .
C15A C16A H16F 109.5 . .
H16D C16A H16E 109.5 . .
H16D C16A H16F 109.5 . .
H16E C16A H16F 109.5 . .

loop_
_geom_bond_atom_site_label_1
_geom_bond_atom_site_label_2
_geom_bond_distance
_geom_bond_site_symmetry_2
U1 N1 2.365(6) .
U1 N2 2.368(6) .
U1 N3 2.382(6) .
U1 N4 2.696(7) .
U1 N5 1.801(7) .
N1 Si1 1.712(7) .
N1 C10 1.481(11) .
Si1 C1 1.895(8) .
Si1 C4 1.879(12) .
Si1 C7 1.899(8) .
Si1 C4A 2.06(3) .
C1 H1 1.0000 .
C1 C2 1.528(10) .
C1 C3 1.535(10) .
C2 H2A 0.9800 .
C2 H2B 0.9800 .
C2 H2C 0.9800 .
C3 H3A 0.9800 .
C3 H3B 0.9800 .
C3 H3C 0.9800 .
C4 H4 1.0000 .
C4 C5 1.532(13) .
C4 C6 1.524(13) .
C5 H5A 0.9800 .
C5 H5B 0.9800 .
C5 H5C 0.9800 .
C6 H6AA 0.9800 .
C6 H6AB 0.9800 .
C6 H6AC 0.9800 .
C6 H6BD 0.9800 .
C6 H6BE 0.9800 .
C6 H6BF 0.9800 .
C6 C4A 1.544(14) .
C7 H7 1.0000 .
C7 C8 1.542(10) .
C7 C9 1.537(10) .
C8 H8A 0.9800 .
C8 H8B 0.9800 .
C8 H8C 0.9800 .
C9 H9A 0.9800 .
C9 H9B 0.9800 .
C9 H9C 0.9800 .
C10 H10A 0.9900 .
C10 H10B 0.9900 .
C10 C11 1.492(13) .
C11 H11A 0.9900 .
C11 H11B 0.9900 .
C11 N4 1.473(11) .
N2 Si2 1.718(6) .
N2 C21 1.471(10) .
Si2 C12 1.867(8) .
Si2 C15 1.912(14) .
Si2 C18 1.913(8) .
Si2 C15A 1.914(11) .
C12 H12 1.0000 .
C12 C13 1.555(11) .
C12 C14 1.543(10) .
C13 H13A 0.9800 .
C13 H13B 0.9800 .
C13 H13C 0.9800 .
C14 H14A 0.9800 .
C14 H14B 0.9800 .
C14 H14C 0.9800 .
C15 H15 1.0000 .
C15 C16 1.535(15) .
C15 C17 1.546(14) .
C16 H16A 0.9800 .
C16 H16B 0.9800 .
C16 H16C 0.9800 .
C17 H17A 0.9800 .
C17 H17B 0.9800 .
C17 H17C 0.9800 .
C18 H18 1.0000 .
C18 C19 1.531(10) .
C18 C20 1.548(11) .
C19 H19A 0.9800 .
C19 H19B 0.9800 .
C19 H19C 0.9800 .
C20 H20A 0.9800 .
C20 H20B 0.9800 .
C20 H20C 0.9800 .
C21 H21A 0.9900 .
C21 H21B 0.9900 .
C21 C22 1.511(12) .
C22 H22A 0.9900 .
C22 H22B 0.9900 .
C22 N4 1.461(11) .
N3 Si3 1.702(7) .
N3 C32 1.471(11) .
Si3 C23 1.881(10) .
Si3 C26 1.903(10) .
Si3 C29 1.926(9) .
Si3 C29A 1.897(15) .
Si3 C26A 1.918(15) .
Si3 C23A 1.895(15) .
C23 H23 1.0000 .
C23 C24 1.540(11) .
C23 C25 1.527(12) .
C24 H24A 0.9800 .
C24 H24B 0.9800 .
C24 H24C 0.9800 .
C25 H25A 0.9800 .
C25 H25B 0.9800 .
C25 H25C 0.9800 .
C26 H26 1.0000 .
C26 C27 1.545(12) .
C26 C28 1.546(13) .
C27 H27A 0.9800 .
C27 H27B 0.9800 .
C27 H27C 0.9800 .
C28 H28A 0.9800 .
C28 H28B 0.9800 .
C28 H28C 0.9800 .
C29 H29 1.0000 .
C29 C30 1.544(14) .
C29 C31 1.538(12) .
C30 H30A 0.9800 .
C30 H30B 0.9800 .
C30 H30C 0.9800 .
C31 H31A 0.9800 .
C31 H31B 0.9800 .
C31 H31C 0.9800 .
C32 H32A 0.9900 .
C32 H32B 0.9900 .
C32 C33 1.513(13) .
C33 H33A 0.9900 .
C33 H33B 0.9900 .
C33 N4 1.495(10) .
Cs1 O1 3.173(9) .
Cs1 O2 2.991(8) .
Cs1 O3 3.094(7) .
Cs1 O4 3.008(7) .
Cs1 O5 3.134(8) .
Cs1 O6 3.190(6) .
Cs1 O7 3.040(8) .
Cs1 O8 3.026(9) .
Cs1 O9 3.047(8) .
Cs1 O10 3.062(7) .
O1 C34 1.497(15) .
O1 C47 1.414(15) .
C34 H34A 0.9900 .
C34 H34B 0.9900 .
C34 C35 1.484(13) .
C35 H35A 0.9900 .
C35 H35B 0.9900 .
C35 O2 1.337(16) .
O2 C36 1.397(15) .
C36 H36A 0.9900 .
C36 H36B 0.9900 .
C36 C37 1.491(13) .
C37 H37A 0.9900 .
C37 H37B 0.9900 .
C37 O3 1.438(13) .
O3 C38 1.383(14) .
C38 H38A 0.9900 .
C38 H38B 0.9900 .
C38 C39 1.490(11) .
C39 H39A 0.9900 .
C39 H39B 0.9900 .
C39 O4 1.420(12) .
O4 C40 1.401(12) .
C40 H40A 0.9900 .
C40 H40B 0.9900 .
C40 C41 1.493(11) .
C41 H41A 0.9900 .
C41 H41B 0.9900 .
C41 O5 1.418(12) .
O5 C42 1.355(13) .
C42 C43 1.386(16) .
C42 C47 1.379(17) .
C43 H43 0.9500 .
C43 C44 1.376(18) .
C44 H44 0.9500 .
C44 C45 1.34(2) .
C45 H45 0.9500 .
C45 C46 1.43(2) .
C46 H46 0.9500 .
C46 C47 1.347(18) .
O6 C48 1.434(10) .
O6 C61 1.372(12) .
C48 H48A 0.9900 .
C48 H48B 0.9900 .
C48 C49 1.484(11) .
C49 H49A 0.9900 .
C49 H49B 0.9900 .
C49 O7 1.427(13) .
O7 C50 1.454(14) .
C50 H50A 0.9900 .
C50 H50B 0.9900 .
C50 C51 1.491(13) .
C51 H51A 0.9900 .
C51 H51B 0.9900 .
C51 O8 1.362(15) .
O8 C52 1.416(16) .
C52 H52A 0.9900 .
C52 H52B 0.9900 .
C52 C53 1.462(13) .
C53 H53A 0.9900 .
C53 H53B 0.9900 .
C53 O9 1.402(15) .
O9 C54 1.394(14) .
C54 H54A 0.9900 .
C54 H54B 0.9900 .
C54 C55 1.482(12) .
C55 H55A 0.9900 .
C55 H55B 0.9900 .
C55 O10 1.427(12) .
O10 C56 1.377(13) .
C56 C57 1.436(16) .
C56 C61 1.366(14) .
C57 H57 0.9500 .
C57 C58 1.362(18) .
C58 H58 0.9500 .
C58 C59 1.340(18) .
C59 H59 0.9500 .
C59 C60 1.382(17) .
C60 H60 0.9500 .
C60 C61 1.390(15) .
C24A H24D 0.9800 .
C24A H24E 0.9800 .
C24A H24F 0.9800 .
C24A C23A 1.530(15) .
C29A H29A 1.0000 .
C29A C30A 1.534(15) .
C29A C31A 1.539(15) .
C30A H30D 0.9800 .
C30A H30E 0.9800 .
C30A H30F 0.9800 .
C31A H31D 0.9800 .
C31A H31E 0.9800 .
C31A H31F 0.9800 .
C26A H26A 1.0000 .
C26A C27A 1.541(15) .
C26A C28A 1.542(15) .
C27A H27D 0.9800 .
C27A H27E 0.9800 .
C27A H27F 0.9800 .
C28A H28D 0.9800 .
C28A H28E 0.9800 .
C28A H28F 0.9800 .
C23A H23A 1.0000 .
C23A C25A 1.535(15) .
C25A H25D 0.9800 .
C25A H25E 0.9800 .
C25A H25F 0.9800 .
C4A H4A 1.0000 .
C4A C5A 1.515(14) .
C5A H5AA 0.9800 .
C5A H5AB 0.9800 .
C5A H5AC 0.9800 .
C17A H17D 0.9800 .
C17A H17E 0.9800 .
C17A H17F 0.9800 .
C17A C15A 1.551(13) .
C15A H15A 1.0000 .
C15A C16A 1.529(13) .
C16A H16D 0.9800 .
C16A H16E 0.9800 .
C16A H16F 0.9800 .

loop_
_geom_torsion_atom_site_label_1
_geom_torsion_atom_site_label_2
_geom_torsion_atom_site_label_3
_geom_torsion_atom_site_label_4
_geom_torsion
_geom_torsion_site_symmetry_1
_geom_torsion_site_symmetry_2
_geom_torsion_site_symmetry_3
_geom_torsion_site_symmetry_4
U1 N1 Si1 C1 -29.4(5) . . . .
U1 N1 Si1 C4 -142.7(8) . . . .
U1 N1 Si1 C7 88.1(5) . . . .
U1 N1 Si1 C4A -158.5(7) . . . .
U1 N1 C10 C11 58.1(8) . . . .
U1 N2 Si2 C12 25.1(6) . . . .
U1 N2 Si2 C15 -85.1(16) . . . .
U1 N2 Si2 C18 151.1(5) . . . .
U1 N2 Si2 C15A -98.9(9) . . . .
U1 N2 C21 C22 52.6(8) . . . .
U1 N3 Si3 C23 -28.8(7) . . . .
U1 N3 Si3 C26 -155.1(5) . . . .
U1 N3 Si3 C29 88.0(5) . . . .
U1 N3 Si3 C29A 139.6(14) . . . .
U1 N3 Si3 C26A -108.9(13) . . . .
U1 N3 Si3 C23A 0.1(13) . . . .
U1 N3 C32 C33 56.2(8) . . . .
N1 Si1 C1 C2 173.3(7) . . . .
N1 Si1 C1 C3 -59.1(8) . . . .
N1 Si1 C4 C5 -96.3(15) . . . .
N1 Si1 C4 C6 24.7(17) . . . .
N1 Si1 C7 C8 52.7(7) . . . .
N1 Si1 C7 C9 -69.9(8) . . . .
N1 C10 C11 N4 -62.8(9) . . . .
Si1 N1 C10 C11 -127.2(7) . . . .
C1 Si1 C4 C5 146.3(16) . . . .
C1 Si1 C4 C6 -92.7(14) . . . .
C1 Si1 C7 C8 171.0(6) . . . .
C1 Si1 C7 C9 48.4(8) . . . .
C4 Si1 C1 C2 -61.6(8) . . . .
C4 Si1 C1 C3 66.0(8) . . . .
C4 Si1 C7 C8 -81.4(10) . . . .
C4 Si1 C7 C9 156.0(10) . . . .
C7 Si1 C1 C2 51.9(8) . . . .
C7 Si1 C1 C3 179.5(7) . . . .
C7 Si1 C4 C5 34.6(19) . . . .
C7 Si1 C4 C6 155.6(12) . . . .
C10 N1 Si1 C1 156.9(7) . . . .
C10 N1 Si1 C4 43.5(10) . . . .
C10 N1 Si1 C7 -85.7(7) . . . .
C10 N1 Si1 C4A 27.7(10) . . . .
C10 C11 N4 U1 35.3(8) . . . .
C10 C11 N4 C22 153.4(7) . . . .
C10 C11 N4 C33 -83.4(9) . . . .
N2 Si2 C12 C13 73.4(8) . . . .
N2 Si2 C12 C14 -158.1(8) . . . .
N2 C21 C22 N4 -59.0(9) . . . .
Si2 N2 C21 C22 -123.8(7) . . . .
C15 Si2 C12 C13 -168.7(16) . . . .
C15 Si2 C12 C14 -40.2(17) . . . .
C18 Si2 C12 C13 -50.4(8) . . . .
C18 Si2 C12 C14 78.1(10) . . . .
C21 N2 Si2 C12 -159.2(6) . . . .
C21 N2 Si2 C15 90.6(16) . . . .
C21 N2 Si2 C18 -33.2(7) . . . .
C21 N2 Si2 C15A 76.8(10) . . . .
C21 C22 N4 U1 34.6(8) . . . .
C21 C22 N4 C11 -83.5(8) . . . .
C21 C22 N4 C33 152.8(7) . . . .
N3 Si3 C23 C24 172.2(10) . . . .
N3 Si3 C23 C25 -64.8(10) . . . .
N3 Si3 C29A C30A 164(3) . . . .
N3 Si3 C29A C31A -65(6) . . . .
N3 Si3 C23A C24A -171(4) . . . .
N3 Si3 C23A C25A 81(3) . . . .
N3 C32 C33 N4 -59.4(10) . . . .
Si3 N3 C32 C33 -130.2(6) . . . .
C26 Si3 C23 C24 -61.8(11) . . . .
C26 Si3 C23 C25 61.2(11) . . . .
C29 Si3 C23 C24 52.2(11) . . . .
C29 Si3 C23 C25 175.1(9) . . . .
C32 N3 Si3 C23 158.9(7) . . . .
C32 N3 Si3 C26 32.6(8) . . . .
C32 N3 Si3 C29 -84.4(7) . . . .
C32 N3 Si3 C29A -32.7(15) . . . .
C32 N3 Si3 C26A 78.8(14) . . . .
C32 N3 Si3 C23A -172.2(13) . . . .
C32 C33 N4 U1 32.5(8) . . . .
C32 C33 N4 C11 150.9(8) . . . .
C32 C33 N4 C22 -85.3(9) . . . .
Cs1 O1 C34 C35 68.5(11) . . . .
Cs1 O1 C47 C42 -56.7(11) . . . .
Cs1 O1 C47 C46 125.4(13) . . . .
Cs1 O2 C36 C37 62.1(13) . . . .
Cs1 O3 C38 C39 -42.4(10) . . . .
Cs1 O4 C40 C41 -27.2(11) . . . .
Cs1 O5 C42 C43 -128.5(11) . . . .
Cs1 O5 C42 C47 62.2(11) . . . .
Cs1 O6 C48 C49 73.3(7) . . . .
Cs1 O6 C61 C56 -57.2(8) . . . .
Cs1 O6 C61 C60 123.9(9) . . . .
Cs1 O7 C50 C51 53.3(13) . . . .
Cs1 O8 C52 C53 -27.5(16) . . . .
Cs1 O9 C54 C55 -34.3(12) . . . .
Cs1 O10 C56 C57 -116.1(10) . . . .
Cs1 O10 C56 C61 64.6(8) . . . .
O1 C34 C35 O2 -63.8(16) . . . .
C34 O1 C47 C42 -167.1(11) . . . .
C34 O1 C47 C46 15.0(19) . . . .
C34 C35 O2 Cs1 22.6(19) . . . .
C34 C35 O2 C36 166.3(12) . . . .
C35 O2 C36 C37 -86.2(15) . . . .
O2 C36 C37 O3 -63.2(14) . . . .
C36 C37 O3 Cs1 28.9(12) . . . .
C36 C37 O3 C38 167.8(10) . . . .
C37 O3 C38 C39 178.6(9) . . . .
O3 C38 C39 O4 69.0(12) . . . .
C38 C39 O4 Cs1 -57.5(10) . . . .
C38 C39 O4 C40 80.7(12) . . . .
C39 O4 C40 C41 -161.8(8) . . . .
O4 C40 C41 O5 73.1(10) . . . .
C40 C41 O5 Cs1 -75.1(7) . . . .
C40 C41 O5 C42 -178.8(9) . . . .
C41 O5 C42 C43 -22.1(16) . . . .
C41 O5 C42 C47 168.6(10) . . . .
O5 C42 C43 C44 -172.6(12) . . . .
O5 C42 C47 O1 -3.3(16) . . . .
O5 C42 C47 C46 174.5(13) . . . .
C42 C43 C44 C45 4(2) . . . .
C43 C42 C47 O1 -173.3(11) . . . .
C43 C42 C47 C46 4(2) . . . .
C43 C44 C45 C46 -6(3) . . . .
C44 C45 C46 C47 6(3) . . . .
C45 C46 C47 O1 171.7(14) . . . .
C45 C46 C47 C42 -6(2) . . . .
C47 O1 C34 C35 175.3(11) . . . .
C47 C42 C43 C44 -3.0(19) . . . .
O6 C48 C49 O7 -67.8(10) . . . .
C48 O6 C61 C56 -165.1(8) . . . .
C48 O6 C61 C60 16.0(13) . . . .
C48 C49 O7 Cs1 25.5(11) . . . .
C48 C49 O7 C50 158.0(9) . . . .
C49 O7 C50 C51 -86.6(14) . . . .
O7 C50 C51 O8 -62.5(17) . . . .
C50 C51 O8 Cs1 32.9(14) . . . .
C50 C51 O8 C52 179.0(12) . . . .
C51 O8 C52 C53 -171.9(12) . . . .
O8 C52 C53 O9 59.8(18) . . . .
C52 C53 O9 Cs1 -57.5(14) . . . .
C52 C53 O9 C54 75.9(16) . . . .
C53 O9 C54 C55 -162.9(10) . . . .
O9 C54 C55 O10 73.0(11) . . . .
C54 C55 O10 Cs1 -72.5(9) . . . .
C54 C55 O10 C56 -177.8(8) . . . .
C55 O10 C56 C57 -4.1(14) . . . .
C55 O10 C56 C61 176.5(9) . . . .
O10 C56 C57 C58 -177.9(11) . . . .
O10 C56 C61 O6 -2.1(12) . . . .
O10 C56 C61 C60 176.9(9) . . . .
C56 C57 C58 C59 0(2) . . . .
C57 C56 C61 O6 178.5(9) . . . .
C57 C56 C61 C60 -2.5(15) . . . .
C57 C58 C59 C60 0(2) . . . .
C58 C59 C60 C61 -1(2) . . . .
C59 C60 C61 O6 -179.1(10) . . . .
C59 C60 C61 C56 2.1(16) . . . .
C61 O6 C48 C49 174.6(8) . . . .
C61 C56 C57 C58 1.5(17) . . . .
C29A Si3 C23A C24A 53(5) . . . .
C29A Si3 C23A C25A -55(3) . . . .
C26A Si3 C29A C30A 53(4) . . . .
C26A Si3 C29A C31A -177(6) . . . .
C26A Si3 C23A C24A -61(5) . . . .
C26A Si3 C23A C25A -169(3) . . . .
C23A Si3 C29A C30A -60(4) . . . .
C23A Si3 C29A C31A 70(6) . . . .
C4A Si1 C1 C2 -63.3(9) . . . .
C4A Si1 C1 C3 64.3(9) . . . .
C4A Si1 C7 C8 -64.0(10) . . . .
C4A Si1 C7 C9 173.4(10) . . . .
C15A Si2 C12 C13 -161.9(9) . . . .
C15A Si2 C12 C14 -33.4(12) . . . .
